data_4324940
loop_
_publ_author_name
'Monique Tillard'
'Claude Belin'

_publ_contact_author_address
;
Institut Charles Gerhardt, AIME    
UMR CNRS 5253 CC15
Universit\'e de Montpellier II
Sciences et Techniques du Languedoc
2 Place Eug\`ene Bataillon 
34095 Montpellier C\'edex 5
France            
;
_publ_contact_author_email mtillard@univ-montp2.fr
_publ_contact_author_fax '04 67 14 33 04'
_publ_contact_author_name 'Monique TILLARD'
_publ_contact_author_phone '04 67 14 48 97'
_publ_section_title
;
 New Nickel Gallium Boride, B14Ga3Ni27: Synthesis and Crystal Structure
;
_journal_name_full 'Inorganic Chemistry'
_journal_page_first 3907
_journal_page_last 3912
_journal_paper_doi 10.1021/ic102212n
_journal_volume 50
_journal_year 2011
_chemical_formula_moiety 'B14 Ga3 Ni27'
_chemical_formula_sum 'B14 Ga3 Ni27'
_chemical_formula_weight 1945.67
_chemical_name_common 'boron nickel gallium alloy'
_space_group_IT_number 11
_symmetry_cell_setting monoclinic
_symmetry_space_group_name_Hall '-P 2yb'
_symmetry_space_group_name_H-M 'P 1 21/m 1'
_atom_sites_solution_primary direct
_atom_sites_solution_secondary difmap
_cell_angle_alpha 90.00
_cell_angle_beta 90.707(4)
_cell_angle_gamma 90.00
_cell_formula_units_Z 2
_cell_length_a 8.6859(4)
_cell_length_b 10.7477(4)
_cell_length_c 8.8425(3)
_cell_measurement_reflns_used 31208
_cell_measurement_temperature 293(2)
_cell_measurement_theta_max 31.42
_cell_measurement_theta_min 2.98
_cell_volume 825.42(6)
_computing_cell_refinement 'CrysAlisRed 171 Oxford Diffraction,2009'
_computing_data_collection 'CrysAlis 171 Oxford Diffraction,2009'
_computing_data_reduction 'CrysAlisRed 171 Oxford Diffraction,2009'
_computing_molecular_graphics 'DIAMOND, K. Brandenburg 2010'
_computing_publication_material 'WinGX, Farrugia 1999'
_computing_structure_refinement 'SHELXL-97, Sheldrick 1997'
_computing_structure_solution 'SHELXS-97, Sheldrick 1997'
_diffrn_ambient_temperature 293(2)
_diffrn_measured_fraction_theta_full 0.998
_diffrn_measured_fraction_theta_max 0.998
_diffrn_measurement_device_type 'Oxford Diffraction Xcalibur CCD'
_diffrn_measurement_method 'omega scan'
_diffrn_radiation_monochromator graphite
_diffrn_radiation_source 'fine-focus sealed tube'
_diffrn_radiation_type MoK\a
_diffrn_radiation_wavelength 0.71073
_diffrn_reflns_av_R_equivalents 0.0617
_diffrn_reflns_av_sigmaI/netI 0.0251
_diffrn_reflns_limit_h_max 12
_diffrn_reflns_limit_h_min -12
_diffrn_reflns_limit_k_max 15
_diffrn_reflns_limit_k_min -15
_diffrn_reflns_limit_l_max 12
_diffrn_reflns_limit_l_min -12
_diffrn_reflns_number 31208
_diffrn_reflns_theta_full 31.42
_diffrn_reflns_theta_max 31.42
_diffrn_reflns_theta_min 2.98
_exptl_absorpt_coefficient_mu 34.718
_exptl_absorpt_correction_T_max 1.00
_exptl_absorpt_correction_T_min 0.12
_exptl_absorpt_correction_type numerical
_exptl_absorpt_process_details
; 
numerical scaleabs, CrysAlis 171 Oxford Diffraction,2009
;
_exptl_crystal_colour 'metallic dark grey'
_exptl_crystal_density_diffrn 7.828
_exptl_crystal_description platelet
_exptl_crystal_F_000 1838
_exptl_crystal_size_max 0.206
_exptl_crystal_size_mid 0.081
_exptl_crystal_size_min 0.027
_refine_diff_density_max 1.180
_refine_diff_density_min -1.247
_refine_diff_density_rms 0.286
_refine_ls_extinction_coef 0.00057(5)
_refine_ls_extinction_expression Fc^*^=kFc[1+0.001xFc^2^\l^3^/sin(2\q)]^-1/4^
_refine_ls_extinction_method SHELXL
_refine_ls_goodness_of_fit_ref 1.132
_refine_ls_matrix_type full
_refine_ls_number_parameters 219
_refine_ls_number_reflns 2842
_refine_ls_number_restraints 0
_refine_ls_restrained_S_all 1.132
_refine_ls_R_factor_all 0.0255
_refine_ls_R_factor_gt 0.0225
_refine_ls_shift/su_max 0.000
_refine_ls_shift/su_mean 0.000
_refine_ls_structure_factor_coef Fsqd
_refine_ls_weighting_details 'calc w=1/[\s^2^(Fo^2^)+(0.0213P)^2^+1.3531P] where P=(Fo^2^+2Fc^2^)/3'
_refine_ls_weighting_scheme calc
_refine_ls_wR_factor_gt 0.0530
_refine_ls_wR_factor_ref 0.0543
_reflns_number_gt 2637
_reflns_number_total 2842
_reflns_threshold_expression >2sigma(I)
_cod_data_source_file ic102212n_si_002.cif
_cod_data_source_block BGaNi
_cod_original_cell_volume 825.42(5)
_cod_database_code 4324940
_cod_database_fobs_code 4324940

loop_
_symmetry_equiv_pos_as_xyz
'x, y, z'
'-x, y+1/2, -z'
'-x, -y, -z'
'x, -y-1/2, z'

loop_
_atom_site_label
_atom_site_type_symbol
_atom_site_fract_x
_atom_site_fract_y
_atom_site_fract_z
_atom_site_U_iso_or_equiv
_atom_site_adp_type
_atom_site_occupancy
_atom_site_symmetry_multiplicity
_atom_site_calc_flag
_atom_site_refinement_flags
Ga1 Ga 0.27757(6) 0.2500 0.67018(5) 0.00641(11) Uani 1 2 d S
Ga2 Ga 0.85933(6) 0.2500 0.83622(6) 0.00794(11) Uani 1 2 d S
Ga3 Ga 0.10609(7) 0.2500 0.24682(6) 0.00865(11) Uani 1 2 d S
Ni1 Ni 0.37316(7) 0.2500 0.36939(7) 0.00626(12) Uani 1 2 d S
Ni2 Ni 0.79161(7) 0.2500 0.17406(6) 0.00478(11) Uani 1 2 d S
Ni3 Ni 0.56890(7) 0.2500 0.75835(6) 0.00514(12) Uani 1 2 d S
Ni4 Ni -0.02658(7) 0.2500 0.57020(7) 0.00607(12) Uani 1 2 d S
Ni5 Ni 0.20519(7) 0.2500 0.97741(7) 0.00653(12) Uani 1 2 d S
Ni6 Ni 0.38759(5) 0.11489(4) 0.12843(5) 0.00622(9) Uani 1 1 d .
Ni7 Ni 0.17452(5) 0.09911(4) 0.48400(5) 0.00646(9) Uani 1 1 d .
Ni8 Ni 0.96340(5) 0.10750(4) 0.03790(5) 0.00634(9) Uani 1 1 d .
Ni9 Ni 0.73738(5) 0.12120(4) 0.58155(5) 0.00613(9) Uani 1 1 d .
Ni10 Ni 0.09164(5) 0.10719(4) 0.77595(5) 0.00590(9) Uani 1 1 d .
Ni11 Ni 0.91122(5) 0.10072(4) 0.35110(5) 0.00553(9) Uani 1 1 d .
Ni12 Ni 0.45746(5) 0.09363(4) 0.57043(5) 0.00553(9) Uani 1 1 d .
Ni13 Ni 0.65504(5) 0.11666(4) 0.98214(5) 0.00602(9) Uani 1 1 d .
Ni14 Ni 0.16122(5) 0.00573(4) 0.21497(4) 0.00715(9) Uani 1 1 d .
Ni15 Ni 0.38399(5) 0.08527(4) 0.84968(5) 0.00546(9) Uani 1 1 d .
Ni16 Ni 0.60839(5) 0.11814(4) 0.31333(5) 0.00552(9) Uani 1 1 d .
B1 B 0.5770(6) 0.2500 0.5021(6) 0.0073(9) Uani 1 2 d S
B2 B 0.5553(6) 0.2500 0.1439(6) 0.0055(9) Uani 1 2 d S
B3 B 0.7727(6) 0.2500 0.4114(5) 0.0064(9) Uani 1 2 d S
B4 B 0.4574(6) 0.2500 0.9660(6) 0.0068(9) Uani 1 2 d S
B5 B 0.7808(4) 0.0524(3) 0.1692(4) 0.0074(7) Uani 1 1 d .
B6 B 0.1885(4) 0.0516(3) 0.9894(4) 0.0066(6) Uani 1 1 d .
B7 B 0.6011(5) 0.0600(3) 0.7656(4) 0.0070(6) Uani 1 1 d .
B8 B 0.0365(4) -0.0542(3) 0.4181(4) 0.0065(6) Uani 1 1 d .
B9 B 0.3668(4) 0.0568(3) 0.3601(4) 0.0071(6) Uani 1 1 d .

loop_
_atom_site_aniso_label
_atom_site_aniso_U_11
_atom_site_aniso_U_22
_atom_site_aniso_U_33
_atom_site_aniso_U_23
_atom_site_aniso_U_13
_atom_site_aniso_U_12
Ga1 0.0072(3) 0.0054(2) 0.0066(2) 0.000 0.00046(19) 0.000
Ga2 0.0083(3) 0.0075(2) 0.0080(2) 0.000 0.00124(19) 0.000
Ga3 0.0097(3) 0.0077(2) 0.0084(2) 0.000 -0.00034(19) 0.000
Ni1 0.0074(3) 0.0044(2) 0.0070(3) 0.000 -0.0004(2) 0.000
Ni2 0.0064(3) 0.0038(2) 0.0041(2) 0.000 0.0004(2) 0.000
Ni3 0.0072(3) 0.0040(2) 0.0042(2) 0.000 0.0004(2) 0.000
Ni4 0.0071(3) 0.0044(2) 0.0067(3) 0.000 -0.0005(2) 0.000
Ni5 0.0071(3) 0.0053(3) 0.0072(3) 0.000 -0.0001(2) 0.000
Ni6 0.0076(2) 0.00724(18) 0.00377(18) 0.00104(13) -0.00045(15) -0.00199(15)
Ni7 0.0053(2) 0.00768(19) 0.00643(19) -0.00204(14) 0.00114(15) -0.00088(14)
Ni8 0.0057(2) 0.00734(18) 0.00601(19) -0.00007(14) 0.00161(15) 0.00064(14)
Ni9 0.0061(2) 0.00654(18) 0.00581(18) 0.00208(14) 0.00138(15) 0.00099(14)
Ni10 0.0069(2) 0.00652(18) 0.00429(18) 0.00001(13) -0.00055(15) -0.00013(14)
Ni11 0.0066(2) 0.00619(18) 0.00378(18) -0.00013(13) -0.00059(15) 0.00118(14)
Ni12 0.0066(2) 0.00625(18) 0.00375(18) -0.00006(13) 0.00003(15) -0.00048(14)
Ni13 0.0076(2) 0.00615(18) 0.00427(18) -0.00059(13) -0.00118(15) 0.00106(15)
Ni14 0.0057(2) 0.0113(2) 0.00443(18) 0.00169(14) 0.00023(15) -0.00028(15)
Ni15 0.0056(2) 0.00655(18) 0.00421(18) -0.00064(13) 0.00122(15) -0.00127(14)
Ni16 0.0061(2) 0.00601(18) 0.00445(18) -0.00014(13) 0.00087(15) -0.00034(14)
B1 0.007(3) 0.008(2) 0.006(2) 0.000 -0.0003(18) 0.000
B2 0.004(2) 0.005(2) 0.007(2) 0.000 0.0003(17) 0.000
B3 0.010(3) 0.006(2) 0.0035(19) 0.000 0.0015(18) 0.000
B4 0.008(3) 0.006(2) 0.007(2) 0.000 0.0029(18) 0.000
B5 0.0089(19) 0.0082(15) 0.0051(15) -0.0004(11) 0.0003(13) 0.0005(13)
B6 0.0057(18) 0.0075(15) 0.0065(14) 0.0011(12) 0.0007(12) -0.0013(12)
B7 0.0107(19) 0.0054(14) 0.0049(14) -0.0006(11) 0.0008(13) -0.0007(13)
B8 0.0073(18) 0.0050(14) 0.0070(15) -0.0001(11) -0.0013(13) 0.0005(12)
B9 0.0052(17) 0.0078(15) 0.0084(15) -0.0006(12) 0.0017(13) -0.0009(12)

loop_
_atom_type_symbol
_atom_type_description
_atom_type_scat_dispersion_real
_atom_type_scat_dispersion_imag
_atom_type_scat_source
B B 0.0013 0.0007 'International Tables Vol C Tables 4.2.6.8 and 6.1.1.4'
Ni Ni 0.3393 1.1124 'International Tables Vol C Tables 4.2.6.8 and 6.1.1.4'
Ga Ga 0.2307 1.6083 'International Tables Vol C Tables 4.2.6.8 and 6.1.1.4'

loop_
_geom_angle_atom_site_label_1
_geom_angle_atom_site_label_2
_geom_angle_atom_site_label_3
_geom_angle
_geom_angle_site_symmetry_1
_geom_angle_site_symmetry_3
Ni10 Ga1 Ni10 78.57(3) 4_565 .
Ni10 Ga1 Ni12 176.28(2) 4_565 .
Ni10 Ga1 Ni12 97.735(15) . .
Ni10 Ga1 Ni12 97.735(15) 4_565 4_565
Ni10 Ga1 Ni12 176.28(2) . 4_565
Ni12 Ga1 Ni12 85.95(3) . 4_565
Ni10 Ga1 Ni7 115.79(3) 4_565 .
Ni10 Ga1 Ni7 66.665(16) . .
Ni12 Ga1 Ni7 62.624(16) . .
Ni12 Ga1 Ni7 115.79(2) 4_565 .
Ni10 Ga1 Ni7 66.665(16) 4_565 4_565
Ni10 Ga1 Ni7 115.79(3) . 4_565
Ni12 Ga1 Ni7 115.79(2) . 4_565
Ni12 Ga1 Ni7 62.624(16) 4_565 4_565
Ni7 Ga1 Ni7 82.05(3) . 4_565
Ni10 Ga1 Ni15 63.723(16) 4_565 4_565
Ni10 Ga1 Ni15 116.01(2) . 4_565
Ni12 Ga1 Ni15 118.08(3) . 4_565
Ni12 Ga1 Ni15 61.432(15) 4_565 4_565
Ni7 Ga1 Ni15 176.68(2) . 4_565
Ni7 Ga1 Ni15 94.862(14) 4_565 4_565
Ni10 Ga1 Ni15 116.01(2) 4_565 .
Ni10 Ga1 Ni15 63.723(16) . .
Ni12 Ga1 Ni15 61.432(15) . .
Ni12 Ga1 Ni15 118.08(3) 4_565 .
Ni7 Ga1 Ni15 94.862(14) . .
Ni7 Ga1 Ni15 176.68(2) 4_565 .
Ni15 Ga1 Ni15 88.20(2) 4_565 .
Ni10 Ga1 Ni3 121.81(2) 4_565 .
Ni10 Ga1 Ni3 121.81(2) . .
Ni12 Ga1 Ni3 59.735(17) . .
Ni12 Ga1 Ni3 59.735(17) 4_565 .
Ni7 Ga1 Ni3 122.35(2) . .
Ni7 Ga1 Ni3 122.35(2) 4_565 .
Ni15 Ga1 Ni3 58.393(16) 4_565 .
Ni15 Ga1 Ni3 58.393(16) . .
Ni10 Ga1 Ni4 59.126(17) 4_565 .
Ni10 Ga1 Ni4 59.126(17) . .
Ni12 Ga1 Ni4 119.408(19) . .
Ni12 Ga1 Ni4 119.408(19) 4_565 .
Ni7 Ga1 Ni4 56.784(16) . .
Ni7 Ga1 Ni4 56.784(16) 4_565 .
Ni15 Ga1 Ni4 122.400(18) 4_565 .
Ni15 Ga1 Ni4 122.400(18) . .
Ni3 Ga1 Ni4 178.61(3) . .
Ni10 Ga1 Ni1 125.036(19) 4_565 .
Ni10 Ga1 Ni1 125.036(19) . .
Ni12 Ga1 Ni1 57.502(16) . .
Ni12 Ga1 Ni1 57.502(16) 4_565 .
Ni7 Ga1 Ni1 58.372(16) . .
Ni7 Ga1 Ni1 58.372(16) 4_565 .
Ni15 Ga1 Ni1 118.922(19) 4_565 .
Ni15 Ga1 Ni1 118.922(19) . .
Ni3 Ga1 Ni1 89.21(2) . .
Ni4 Ga1 Ni1 89.41(2) . .
Ni10 Ga1 Ni5 57.741(16) 4_565 .
Ni10 Ga1 Ni5 57.741(16) . .
Ni12 Ga1 Ni5 119.915(19) . .
Ni12 Ga1 Ni5 119.915(19) 4_565 .
Ni7 Ga1 Ni5 124.293(19) . .
Ni7 Ga1 Ni5 124.293(19) 4_565 .
Ni15 Ga1 Ni5 58.541(15) 4_565 .
Ni15 Ga1 Ni5 58.541(15) . .
Ni3 Ga1 Ni5 86.51(2) . .
Ni4 Ga1 Ni5 94.87(2) . .
Ni1 Ga1 Ni5 175.72(3) . .
Ni8 Ga2 Ni8 75.18(2) 4_566 1_556
Ni8 Ga2 Ni4 120.79(2) 4_566 1_655
Ni8 Ga2 Ni4 120.79(2) 1_556 1_655
Ni8 Ga2 Ni10 60.734(16) 4_566 4_665
Ni8 Ga2 Ni10 103.45(2) 1_556 4_665
Ni4 Ga2 Ni10 60.093(18) 1_655 4_665
Ni8 Ga2 Ni10 103.45(2) 4_566 1_655
Ni8 Ga2 Ni10 60.734(16) 1_556 1_655
Ni4 Ga2 Ni10 60.093(18) 1_655 1_655
Ni10 Ga2 Ni10 72.50(2) 4_665 1_655
Ni8 Ga2 Ni3 121.76(2) 4_566 .
Ni8 Ga2 Ni3 121.76(2) 1_556 .
Ni4 Ga2 Ni3 98.13(3) 1_655 .
Ni10 Ga2 Ni3 134.264(18) 4_665 .
Ni10 Ga2 Ni3 134.264(18) 1_655 .
Ni8 Ga2 Ni13 102.88(2) 4_566 .
Ni8 Ga2 Ni13 63.801(16) 1_556 .
Ni4 Ga2 Ni13 136.10(2) 1_655 .
Ni10 Ga2 Ni13 162.43(3) 4_665 .
Ni10 Ga2 Ni13 108.014(14) 1_655 .
Ni3 Ga2 Ni13 58.214(17) . .
Ni8 Ga2 Ni13 63.801(16) 4_566 4_565
Ni8 Ga2 Ni13 102.88(2) 1_556 4_565
Ni4 Ga2 Ni13 136.10(2) 1_655 4_565
Ni10 Ga2 Ni13 108.014(14) 4_665 4_565
Ni10 Ga2 Ni13 162.43(3) 1_655 4_565
Ni3 Ga2 Ni13 58.214(17) . 4_565
Ni13 Ga2 Ni13 66.00(2) . 4_565
Ni8 Ga2 Ni14 137.54(2) 4_566 3_656
Ni8 Ga2 Ni14 62.367(13) 1_556 3_656
Ni4 Ga2 Ni14 82.870(14) 1_655 3_656
Ni10 Ga2 Ni14 126.68(2) 4_665 3_656
Ni10 Ga2 Ni14 55.438(14) 1_655 3_656
Ni3 Ga2 Ni14 84.111(15) . 3_656
Ni13 Ga2 Ni14 60.066(13) . 3_656
Ni13 Ga2 Ni14 125.01(2) 4_565 3_656
Ni8 Ga2 Ni14 62.367(13) 4_566 2_656
Ni8 Ga2 Ni14 137.54(2) 1_556 2_656
Ni4 Ga2 Ni14 82.870(14) 1_655 2_656
Ni10 Ga2 Ni14 55.438(14) 4_665 2_656
Ni10 Ga2 Ni14 126.68(2) 1_655 2_656
Ni3 Ga2 Ni14 84.111(15) . 2_656
Ni13 Ga2 Ni14 125.01(2) . 2_656
Ni13 Ga2 Ni14 60.066(13) 4_565 2_656
Ni14 Ga2 Ni14 160.00(3) 3_656 2_656
Ni8 Ga2 Ni9 171.492(18) 4_566 .
Ni8 Ga2 Ni9 113.188(13) 1_556 .
Ni4 Ga2 Ni9 54.305(17) 1_655 .
Ni10 Ga2 Ni9 114.15(2) 4_665 .
Ni10 Ga2 Ni9 80.335(16) 1_655 .
Ni3 Ga2 Ni9 55.928(17) . .
Ni13 Ga2 Ni9 82.880(17) . .
Ni13 Ga2 Ni9 114.05(2) 4_565 .
Ni14 Ga2 Ni9 50.824(13) 3_656 .
Ni14 Ga2 Ni9 109.22(2) 2_656 .
Ni8 Ga2 Ni9 113.188(13) 4_566 4_565
Ni8 Ga2 Ni9 171.492(18) 1_556 4_565
Ni4 Ga2 Ni9 54.305(17) 1_655 4_565
Ni10 Ga2 Ni9 80.335(16) 4_665 4_565
Ni10 Ga2 Ni9 114.15(2) 1_655 4_565
Ni3 Ga2 Ni9 55.928(17) . 4_565
Ni13 Ga2 Ni9 114.05(2) . 4_565
Ni13 Ga2 Ni9 82.880(17) 4_565 4_565
Ni14 Ga2 Ni9 109.22(2) 3_656 4_565
Ni14 Ga2 Ni9 50.824(13) 2_656 4_565
Ni9 Ga2 Ni9 58.404(19) . 4_565
Ni11 Ga3 Ni11 79.25(3) 1_455 4_465
Ni11 Ga3 Ni5 125.48(2) 1_455 1_554
Ni11 Ga3 Ni5 125.48(2) 4_465 1_554
Ni11 Ga3 Ni1 117.21(2) 1_455 .
Ni11 Ga3 Ni1 117.21(2) 4_465 .
Ni5 Ga3 Ni1 94.68(3) 1_554 .
Ni11 Ga3 Ni14 62.378(14) 1_455 .
Ni11 Ga3 Ni14 141.63(2) 4_465 .
Ni5 Ga3 Ni14 80.724(14) 1_554 .
Ni1 Ga3 Ni14 83.223(16) . .
Ni11 Ga3 Ni14 141.63(2) 1_455 4_565
Ni11 Ga3 Ni14 62.378(14) 4_465 4_565
Ni5 Ga3 Ni14 80.724(14) 1_554 4_565
Ni1 Ga3 Ni14 83.223(16) . 4_565
Ni14 Ga3 Ni14 155.98(3) . 4_565
Ni11 Ga3 Ni8 65.308(16) 1_455 1_455
Ni11 Ga3 Ni8 107.96(2) 4_465 1_455
Ni5 Ga3 Ni8 60.996(18) 1_554 1_455
Ni1 Ga3 Ni8 134.53(2) . 1_455
Ni14 Ga3 Ni8 56.798(14) . 1_455
Ni14 Ga3 Ni8 124.47(2) 4_565 1_455
Ni11 Ga3 Ni8 107.96(2) 1_455 4_465
Ni11 Ga3 Ni8 65.308(16) 4_465 4_465
Ni5 Ga3 Ni8 60.996(18) 1_554 4_465
Ni1 Ga3 Ni8 134.53(2) . 4_465
Ni14 Ga3 Ni8 124.47(2) . 4_465
Ni14 Ga3 Ni8 56.798(14) 4_565 4_465
Ni8 Ga3 Ni8 69.40(2) 1_455 4_465
Ni11 Ga3 Ni7 103.89(2) 1_455 4_565
Ni11 Ga3 Ni7 58.469(16) 4_465 4_565
Ni5 Ga3 Ni7 130.63(2) 1_554 4_565
Ni1 Ga3 Ni7 58.753(17) . 4_565
Ni14 Ga3 Ni7 128.94(2) . 4_565
Ni14 Ga3 Ni7 57.209(13) 4_565 4_565
Ni8 Ga3 Ni7 165.11(3) 1_455 4_565
Ni8 Ga3 Ni7 106.582(13) 4_465 4_565
Ni11 Ga3 Ni7 58.469(16) 1_455 .
Ni11 Ga3 Ni7 103.89(2) 4_465 .
Ni5 Ga3 Ni7 130.63(2) 1_554 .
Ni1 Ga3 Ni7 58.753(17) . .
Ni14 Ga3 Ni7 57.209(13) . .
Ni14 Ga3 Ni7 128.94(2) 4_565 .
Ni8 Ga3 Ni7 106.582(13) 1_455 .
Ni8 Ga3 Ni7 165.11(3) 4_465 .
Ni7 Ga3 Ni7 73.47(2) 4_565 .
Ni11 Ga3 Ni2 54.900(16) 1_455 1_455
Ni11 Ga3 Ni2 54.900(16) 4_465 1_455
Ni5 Ga3 Ni2 97.20(3) 1_554 1_455
Ni1 Ga3 Ni2 168.12(3) . 1_455
Ni14 Ga3 Ni2 98.671(16) . 1_455
Ni14 Ga3 Ni2 98.671(16) 4_565 1_455
Ni8 Ga3 Ni2 53.277(16) 1_455 1_455
Ni8 Ga3 Ni2 53.277(16) 4_465 1_455
Ni7 Ga3 Ni2 112.45(2) 4_565 1_455
Ni7 Ga3 Ni2 112.45(2) . 1_455
B9 Ni1 B9 174.6(2) . 4_565
B9 Ni1 B1 92.49(11) . .
B9 Ni1 B1 92.49(11) 4_565 .
B9 Ni1 Ni16 124.79(11) . 4_565
B9 Ni1 Ni16 57.05(10) 4_565 4_565
B1 Ni1 Ni16 55.79(11) . 4_565
B9 Ni1 Ni16 57.05(10) . .
B9 Ni1 Ni16 124.79(11) 4_565 .
B1 Ni1 Ni16 55.79(11) . .
Ni16 Ni1 Ni16 67.81(2) 4_565 .
B9 Ni1 Ni12 133.93(10) . 4_565
B9 Ni1 Ni12 51.37(10) 4_565 4_565
B1 Ni1 Ni12 51.72(8) . 4_565
Ni16 Ni1 Ni12 62.818(17) 4_565 4_565
Ni16 Ni1 Ni12 106.22(3) . 4_565
B9 Ni1 Ni12 51.37(10) . .
B9 Ni1 Ni12 133.93(10) 4_565 .
B1 Ni1 Ni12 51.72(8) . .
Ni16 Ni1 Ni12 106.22(3) 4_565 .
Ni16 Ni1 Ni12 62.818(17) . .
Ni12 Ni1 Ni12 82.57(2) 4_565 .
B9 Ni1 Ga3 87.69(11) . .
B9 Ni1 Ga3 87.69(11) 4_565 .
B1 Ni1 Ga3 171.41(14) . .
Ni16 Ni1 Ga3 130.32(2) 4_565 .
Ni16 Ni1 Ga3 130.32(2) . .
Ni12 Ni1 Ga3 123.31(2) 4_565 .
Ni12 Ni1 Ga3 123.31(2) . .
B9 Ni1 B2 89.18(10) . .
B9 Ni1 B2 89.18(10) 4_565 .
B1 Ni1 B2 84.90(18) . .
Ni16 Ni1 B2 48.85(8) 4_565 .
Ni16 Ni1 B2 48.85(8) . .
Ni12 Ni1 B2 111.62(8) 4_565 .
Ni12 Ni1 B2 111.62(8) . .
Ga3 Ni1 B2 103.69(12) . .
B9 Ni1 Ni6 53.67(10) . .
B9 Ni1 Ni6 122.05(10) 4_565 .
B1 Ni1 Ni6 114.18(11) . .
Ni16 Ni1 Ni6 96.05(2) 4_565 .
Ni16 Ni1 Ni6 58.539(17) . .
Ni12 Ni1 Ni6 158.47(3) 4_565 .
Ni12 Ni1 Ni6 100.856(14) . .
Ga3 Ni1 Ni6 72.68(2) . .
B2 Ni1 Ni6 47.22(8) . .
B9 Ni1 Ni6 122.05(10) . 4_565
B9 Ni1 Ni6 53.67(10) 4_565 4_565
B1 Ni1 Ni6 114.18(11) . 4_565
Ni16 Ni1 Ni6 58.539(17) 4_565 4_565
Ni16 Ni1 Ni6 96.05(2) . 4_565
Ni12 Ni1 Ni6 100.856(14) 4_565 4_565
Ni12 Ni1 Ni6 158.47(3) . 4_565
Ga3 Ni1 Ni6 72.68(2) . 4_565
B2 Ni1 Ni6 47.22(8) . 4_565
Ni6 Ni1 Ni6 68.42(2) . 4_565
B9 Ni1 Ni7 51.02(10) . .
B9 Ni1 Ni7 128.67(11) 4_565 .
B1 Ni1 Ni7 109.95(11) . .
Ni16 Ni1 Ni7 165.73(3) 4_565 .
Ni16 Ni1 Ni7 105.601(14) . .
Ni12 Ni1 Ni7 109.14(2) 4_565 .
Ni12 Ni1 Ni7 59.986(17) . .
Ga3 Ni1 Ni7 63.774(19) . .
B2 Ni1 Ni7 136.66(5) . .
Ni6 Ni1 Ni7 90.579(17) . .
Ni6 Ni1 Ni7 135.71(3) 4_565 .
B2 Ni2 B3 92.2(2) . .
B2 Ni2 B5 87.36(11) . .
B3 Ni2 B5 90.94(9) . .
B2 Ni2 B5 87.36(11) . 4_565
B3 Ni2 B5 90.94(9) . 4_565
B5 Ni2 B5 174.5(2) . 4_565
B2 Ni2 Ni11 119.51(9) . 4_565
B3 Ni2 Ni11 53.43(9) . 4_565
B5 Ni2 Ni11 132.99(10) . 4_565
B5 Ni2 Ni11 51.71(10) 4_565 4_565
B2 Ni2 Ni11 119.51(9) . .
B3 Ni2 Ni11 53.43(9) . .
B5 Ni2 Ni11 51.71(10) . .
B5 Ni2 Ni11 132.99(10) 4_565 .
Ni11 Ni2 Ni11 81.31(3) 4_565 .
B2 Ni2 Ni8 122.94(9) . .
B3 Ni2 Ni8 122.82(10) . .
B5 Ni2 Ni8 52.82(10) . .
B5 Ni2 Ni8 129.64(10) 4_565 .
Ni11 Ni2 Ni8 117.55(3) 4_565 .
Ni11 Ni2 Ni8 69.650(17) . .
B2 Ni2 Ni8 122.94(9) . 4_565
B3 Ni2 Ni8 122.82(10) . 4_565
B5 Ni2 Ni8 129.64(10) . 4_565
B5 Ni2 Ni8 52.82(10) 4_565 4_565
Ni11 Ni2 Ni8 69.650(17) 4_565 4_565
Ni11 Ni2 Ni8 117.55(3) . 4_565
Ni8 Ni2 Ni8 76.90(3) . 4_565
B2 Ni2 Ni16 54.52(10) . 4_565
B3 Ni2 Ni16 56.29(11) . 4_565
B5 Ni2 Ni16 123.68(10) . 4_565
B5 Ni2 Ni16 53.76(10) 4_565 4_565
Ni11 Ni2 Ni16 65.087(17) 4_565 4_565
Ni11 Ni2 Ni16 109.03(2) . 4_565
Ni8 Ni2 Ni16 176.42(2) . 4_565
Ni8 Ni2 Ni16 106.547(14) 4_565 4_565
B2 Ni2 Ni16 54.52(10) . .
B3 Ni2 Ni16 56.29(11) . .
B5 Ni2 Ni16 53.76(10) . .
B5 Ni2 Ni16 123.68(10) 4_565 .
Ni11 Ni2 Ni16 109.03(2) 4_565 .
Ni11 Ni2 Ni16 65.087(17) . .
Ni8 Ni2 Ni16 106.547(14) . .
Ni8 Ni2 Ni16 176.42(2) 4_565 .
Ni16 Ni2 Ni16 69.99(2) 4_565 .
B2 Ni2 Ni13 56.77(10) . 1_554
B3 Ni2 Ni13 129.19(11) . 1_554
B5 Ni2 Ni13 52.78(10) . 1_554
B5 Ni2 Ni13 122.45(10) 4_565 1_554
Ni11 Ni2 Ni13 174.08(2) 4_565 1_554
Ni11 Ni2 Ni13 104.488(14) . 1_554
Ni8 Ni2 Ni13 66.316(18) . 1_554
Ni8 Ni2 Ni13 107.99(2) 4_565 1_554
Ni16 Ni2 Ni13 111.27(3) 4_565 1_554
Ni16 Ni2 Ni13 72.987(18) . 1_554
B2 Ni2 Ni13 56.77(10) . 4_564
B3 Ni2 Ni13 129.19(10) . 4_564
B5 Ni2 Ni13 122.45(10) . 4_564
B5 Ni2 Ni13 52.78(10) 4_565 4_564
Ni11 Ni2 Ni13 104.488(14) 4_565 4_564
Ni11 Ni2 Ni13 174.08(2) . 4_564
Ni8 Ni2 Ni13 107.99(2) . 4_564
Ni8 Ni2 Ni13 66.316(18) 4_565 4_564
Ni16 Ni2 Ni13 72.986(18) 4_565 4_564
Ni16 Ni2 Ni13 111.27(3) . 4_564
Ni13 Ni2 Ni13 69.69(2) 1_554 4_564
B7 Ni3 B7 164.1(2) . 4_565
B7 Ni3 B4 92.10(10) . .
B7 Ni3 B4 92.10(10) 4_565 .
B7 Ni3 B1 91.45(10) . .
B7 Ni3 B1 91.45(10) 4_565 .
B4 Ni3 B1 154.1(2) . .
B7 Ni3 Ni15 51.92(11) . .
B7 Ni3 Ni15 140.31(11) 4_565 .
B4 Ni3 Ni15 54.24(8) . .
B1 Ni3 Ni15 110.27(10) . .
B7 Ni3 Ni15 140.31(11) . 4_565
B7 Ni3 Ni15 51.92(11) 4_565 4_565
B4 Ni3 Ni15 54.24(8) . 4_565
B1 Ni3 Ni15 110.27(10) . 4_565
Ni15 Ni3 Ni15 88.84(3) . 4_565
B7 Ni3 Ni12 54.34(10) . .
B7 Ni3 Ni12 136.41(10) 4_565 .
B4 Ni3 Ni12 113.43(11) . .
B1 Ni3 Ni12 50.51(7) . .
Ni15 Ni3 Ni12 60.566(16) . .
Ni15 Ni3 Ni12 115.63(3) 4_565 .
B7 Ni3 Ni12 136.41(10) . 4_565
B7 Ni3 Ni12 54.34(10) 4_565 4_565
B4 Ni3 Ni12 113.43(11) . 4_565
B1 Ni3 Ni12 50.51(7) . 4_565
Ni15 Ni3 Ni12 115.63(3) . 4_565
Ni15 Ni3 Ni12 60.566(15) 4_565 4_565
Ni12 Ni3 Ni12 82.61(3) . 4_565
B7 Ni3 Ni13 119.63(10) . 4_565
B7 Ni3 Ni13 51.71(10) 4_565 4_565
B4 Ni3 Ni13 56.74(11) . 4_565
B1 Ni3 Ni13 139.78(7) . 4_565
Ni15 Ni3 Ni13 109.10(2) . 4_565
Ni15 Ni3 Ni13 62.610(17) 4_565 4_565
Ni12 Ni3 Ni13 169.63(3) . 4_565
Ni12 Ni3 Ni13 103.959(13) 4_565 4_565
B7 Ni3 Ni13 51.71(10) . .
B7 Ni3 Ni13 119.63(10) 4_565 .
B4 Ni3 Ni13 56.74(11) . .
B1 Ni3 Ni13 139.78(7) . .
Ni15 Ni3 Ni13 62.610(17) . .
Ni15 Ni3 Ni13 109.10(2) 4_565 .
Ni12 Ni3 Ni13 103.959(13) . .
Ni12 Ni3 Ni13 169.63(3) 4_565 .
Ni13 Ni3 Ni13 68.44(2) 4_565 .
B7 Ni3 Ni9 53.52(10) . .
B7 Ni3 Ni9 118.43(11) 4_565 .
B4 Ni3 Ni9 144.31(6) . .
B1 Ni3 Ni9 50.59(10) . .
Ni15 Ni3 Ni9 100.744(14) . .
Ni15 Ni3 Ni9 160.58(3) 4_565 .
Ni12 Ni3 Ni9 57.337(16) . .
Ni12 Ni3 Ni9 100.01(2) 4_565 .
Ni13 Ni3 Ni9 127.85(3) 4_565 .
Ni13 Ni3 Ni9 90.318(18) . .
B7 Ni3 Ni9 118.43(11) . 4_565
B7 Ni3 Ni9 53.52(10) 4_565 4_565
B4 Ni3 Ni9 144.31(6) . 4_565
B1 Ni3 Ni9 50.59(10) . 4_565
Ni15 Ni3 Ni9 160.58(3) . 4_565
Ni15 Ni3 Ni9 100.744(14) 4_565 4_565
Ni12 Ni3 Ni9 100.01(2) . 4_565
Ni12 Ni3 Ni9 57.337(16) 4_565 4_565
Ni13 Ni3 Ni9 90.318(18) 4_565 4_565
Ni13 Ni3 Ni9 127.85(3) . 4_565
Ni9 Ni3 Ni9 65.44(2) . 4_565
B8 Ni4 B8 172.6(2) 3_556 2_556
B8 Ni4 B3 89.94(10) 3_556 1_455
B8 Ni4 B3 89.94(10) 2_556 1_455
B8 Ni4 Ni9 53.56(10) 3_556 1_455
B8 Ni4 Ni9 121.44(11) 2_556 1_455
B3 Ni4 Ni9 51.91(9) 1_455 1_455
B8 Ni4 Ni9 121.44(11) 3_556 4_465
B8 Ni4 Ni9 53.56(10) 2_556 4_465
B3 Ni4 Ni9 51.91(9) 1_455 4_465
Ni9 Ni4 Ni9 67.96(3) 1_455 4_465
B8 Ni4 Ni7 133.54(11) 3_556 4_565
B8 Ni4 Ni7 53.04(10) 2_556 4_565
B3 Ni4 Ni7 110.56(10) 1_455 4_565
Ni9 Ni4 Ni7 162.42(3) 1_455 4_565
Ni9 Ni4 Ni7 103.344(15) 4_465 4_565
B8 Ni4 Ni7 53.04(10) 3_556 .
B8 Ni4 Ni7 133.54(11) 2_556 .
B3 Ni4 Ni7 110.56(10) 1_455 .
Ni9 Ni4 Ni7 103.344(15) 1_455 .
Ni9 Ni4 Ni7 162.42(3) 4_465 .
Ni7 Ni4 Ni7 80.54(3) 4_565 .
B8 Ni4 Ga2 86.48(10) 3_556 1_455
B8 Ni4 Ga2 86.48(10) 2_556 1_455
B3 Ni4 Ga2 105.69(13) 1_455 1_455
Ni9 Ni4 Ga2 68.49(2) 1_455 1_455
Ni9 Ni4 Ga2 68.49(2) 4_465 1_455
Ni7 Ni4 Ga2 123.86(2) 4_565 1_455
Ni7 Ni4 Ga2 123.86(2) . 1_455
B8 Ni4 Ni11 53.50(9) 3_556 1_455
B8 Ni4 Ni11 130.71(10) 2_556 1_455
B3 Ni4 Ni11 50.79(8) 1_455 1_455
Ni9 Ni4 Ni11 60.977(17) 1_455 1_455
Ni9 Ni4 Ni11 102.31(3) 4_465 1_455
Ni7 Ni4 Ni11 108.39(3) 4_565 1_455
Ni7 Ni4 Ni11 60.510(17) . 1_455
Ga2 Ni4 Ni11 127.75(2) 1_455 1_455
B8 Ni4 Ni11 130.71(10) 3_556 4_465
B8 Ni4 Ni11 53.50(9) 2_556 4_465
B3 Ni4 Ni11 50.79(8) 1_455 4_465
Ni9 Ni4 Ni11 102.31(3) 1_455 4_465
Ni9 Ni4 Ni11 60.977(17) 4_465 4_465
Ni7 Ni4 Ni11 60.510(17) 4_565 4_465
Ni7 Ni4 Ni11 108.39(3) . 4_465
Ga2 Ni4 Ni11 127.75(2) 1_455 4_465
Ni11 Ni4 Ni11 77.34(2) 1_455 4_465
B8 Ni4 Ni10 125.06(10) 3_556 4_565
B8 Ni4 Ni10 52.31(9) 2_556 4_565
B3 Ni4 Ni10 138.24(6) 1_455 4_565
Ni9 Ni4 Ni10 128.72(3) 1_455 4_565
Ni9 Ni4 Ni10 87.788(18) 4_465 4_565
Ni7 Ni4 Ni10 63.752(17) 4_565 4_565
Ni7 Ni4 Ni10 109.01(3) . 4_565
Ga2 Ni4 Ni10 60.568(18) 1_455 4_565
Ni11 Ni4 Ni10 168.71(3) 1_455 4_565
Ni11 Ni4 Ni10 103.781(13) 4_465 4_565
B8 Ni4 Ni10 52.31(9) 3_556 .
B8 Ni4 Ni10 125.06(10) 2_556 .
B3 Ni4 Ni10 138.25(6) 1_455 .
Ni9 Ni4 Ni10 87.788(18) 1_455 .
Ni9 Ni4 Ni10 128.72(3) 4_465 .
Ni7 Ni4 Ni10 109.01(3) 4_565 .
Ni7 Ni4 Ni10 63.752(17) . .
Ga2 Ni4 Ni10 60.568(18) 1_455 .
Ni11 Ni4 Ni10 103.781(13) 1_455 .
Ni11 Ni4 Ni10 168.71(3) 4_465 .
Ni10 Ni4 Ni10 72.90(2) 4_565 .
B6 Ni5 B6 170.3(2) . 4_565
B6 Ni5 B4 94.04(10) . .
B6 Ni5 B4 94.04(10) 4_565 .
B6 Ni5 Ni6 126.19(10) . 4_566
B6 Ni5 Ni6 56.08(10) 4_565 4_566
B4 Ni5 Ni6 53.33(9) . 4_566
B6 Ni5 Ni6 56.08(10) . 1_556
B6 Ni5 Ni6 126.19(10) 4_565 1_556
B4 Ni5 Ni6 53.33(9) . 1_556
Ni6 Ni5 Ni6 70.38(2) 4_566 1_556
B6 Ni5 Ni10 53.63(10) . .
B6 Ni5 Ni10 127.64(10) 4_565 .
B4 Ni5 Ni10 110.30(10) . .
Ni6 Ni5 Ni10 162.85(3) 4_566 .
Ni6 Ni5 Ni10 105.037(15) 1_556 .
B6 Ni5 Ni10 127.64(10) . 4_565
B6 Ni5 Ni10 53.63(9) 4_565 4_565
B4 Ni5 Ni10 110.30(10) . 4_565
Ni6 Ni5 Ni10 105.037(15) 4_566 4_565
Ni6 Ni5 Ni10 162.85(3) 1_556 4_565
Ni10 Ni5 Ni10 74.31(2) . 4_565
B6 Ni5 Ga3 85.96(9) . 1_556
B6 Ni5 Ga3 85.96(9) 4_565 1_556
B4 Ni5 Ga3 113.12(13) . 1_556
Ni6 Ni5 Ga3 73.82(2) 4_566 1_556
Ni6 Ni5 Ga3 73.82(2) 1_556 1_556
Ni10 Ni5 Ga3 121.58(2) . 1_556
Ni10 Ni5 Ga3 121.58(2) 4_565 1_556
B6 Ni5 Ni15 52.34(10) . .
B6 Ni5 Ni15 137.35(10) 4_565 .
B4 Ni5 Ni15 51.89(7) . .
Ni6 Ni5 Ni15 104.22(3) 4_566 .
Ni6 Ni5 Ni15 57.788(16) 1_556 .
Ni10 Ni5 Ni15 61.100(16) . .
Ni10 Ni5 Ni15 109.45(2) 4_565 .
Ga3 Ni5 Ni15 127.815(19) 1_556 .
B6 Ni5 Ni15 137.35(10) . 4_565
B6 Ni5 Ni15 52.34(10) 4_565 4_565
B4 Ni5 Ni15 51.89(7) . 4_565
Ni6 Ni5 Ni15 57.788(16) 4_566 4_565
Ni6 Ni5 Ni15 104.22(3) 1_556 4_565
Ni10 Ni5 Ni15 109.45(2) . 4_565
Ni10 Ni5 Ni15 61.100(16) 4_565 4_565
Ga3 Ni5 Ni15 127.815(19) 1_556 4_565
Ni15 Ni5 Ni15 85.02(3) . 4_565
B6 Ni5 Ni8 50.35(10) . 1_456
B6 Ni5 Ni8 120.65(10) 4_565 1_456
B4 Ni5 Ni8 143.20(4) . 1_456
Ni6 Ni5 Ni8 135.91(3) 4_566 1_456
Ni6 Ni5 Ni8 93.121(17) 1_556 1_456
Ni10 Ni5 Ni8 59.500(17) . 1_456
Ni10 Ni5 Ni8 100.85(3) 4_565 1_456
Ga3 Ni5 Ni8 62.239(19) 1_556 1_456
Ni15 Ni5 Ni8 99.866(14) . 1_456
Ni15 Ni5 Ni8 161.76(3) 4_565 1_456
B6 Ni5 Ni8 120.65(10) . 4_466
B6 Ni5 Ni8 50.35(10) 4_565 4_466
B4 Ni5 Ni8 143.20(4) . 4_466
Ni6 Ni5 Ni8 93.121(17) 4_566 4_466
Ni6 Ni5 Ni8 135.91(3) 1_556 4_466
Ni10 Ni5 Ni8 100.85(3) . 4_466
Ni10 Ni5 Ni8 59.500(17) 4_565 4_466
Ga3 Ni5 Ni8 62.239(18) 1_556 4_466
Ni15 Ni5 Ni8 161.76(3) . 4_466
Ni15 Ni5 Ni8 99.866(14) 4_565 4_466
Ni8 Ni5 Ni8 70.34(2) 1_456 4_466
B2 Ni6 B7 124.86(16) . 3_656
B2 Ni6 B4 50.13(19) . 1_554
B7 Ni6 B4 153.59(15) 3_656 1_554
B2 Ni6 B9 102.05(17) . .
B7 Ni6 B9 47.17(14) 3_656 .
B4 Ni6 B9 149.94(15) 1_554 .
B2 Ni6 B6 143.06(16) . 1_554
B7 Ni6 B6 90.28(14) 3_656 1_554
B4 Ni6 B6 93.54(17) 1_554 1_554
B9 Ni6 B6 111.42(14) . 1_554
B2 Ni6 Ni14 153.71(13) . .
B7 Ni6 Ni14 57.30(11) 3_656 .
B4 Ni6 Ni14 141.29(15) 1_554 .
B9 Ni6 Ni14 58.71(10) . .
B6 Ni6 Ni14 52.82(9) 1_554 .
B2 Ni6 Ni15 99.00(14) . 1_554
B7 Ni6 Ni15 109.11(9) 3_656 1_554
B4 Ni6 Ni15 54.57(10) 1_554 1_554
B9 Ni6 Ni15 155.12(10) . 1_554
B6 Ni6 Ni15 53.87(9) 1_554 1_554
Ni14 Ni6 Ni15 104.54(2) . 1_554
B2 Ni6 Ni16 53.97(12) . .
B7 Ni6 Ni16 71.96(10) 3_656 .
B4 Ni6 Ni16 102.00(15) 1_554 .
B9 Ni6 Ni16 56.98(10) . .
B6 Ni6 Ni16 162.22(9) 1_554 .
Ni14 Ni6 Ni16 114.74(2) . .
Ni15 Ni6 Ni16 130.49(2) 1_554 .
B2 Ni6 Ni5 93.92(11) . 1_554
B7 Ni6 Ni5 141.01(11) 3_656 1_554
B4 Ni6 Ni5 55.51(15) 1_554 1_554
B9 Ni6 Ni5 127.75(10) . 1_554
B6 Ni6 Ni5 53.25(9) 1_554 1_554
Ni14 Ni6 Ni5 86.51(2) . 1_554
Ni15 Ni6 Ni5 63.132(18) 1_554 1_554
Ni16 Ni6 Ni5 144.01(2) . 1_554
B2 Ni6 Ni1 65.82(13) . .
B7 Ni6 Ni1 97.91(9) 3_656 .
B4 Ni6 Ni1 100.92(10) 1_554 .
B9 Ni6 Ni1 51.10(10) . .
B6 Ni6 Ni1 125.78(10) 1_554 .
Ni14 Ni6 Ni1 87.93(2) . .
Ni15 Ni6 Ni1 152.89(2) 1_554 .
Ni16 Ni6 Ni1 59.883(19) . .
Ni5 Ni6 Ni1 94.39(2) 1_554 .
B2 Ni6 Ni13 53.78(12) . 1_554
B7 Ni6 Ni13 100.71(11) 3_656 1_554
B4 Ni6 Ni13 54.12(13) 1_554 1_554
B9 Ni6 Ni13 123.13(10) . 1_554
B6 Ni6 Ni13 114.24(9) 1_554 1_554
Ni14 Ni6 Ni13 150.48(2) . 1_554
Ni15 Ni6 Ni13 61.399(17) 1_554 1_554
Ni16 Ni6 Ni13 69.683(18) . 1_554
Ni5 Ni6 Ni13 106.49(2) 1_554 1_554
Ni1 Ni6 Ni13 116.52(2) . 1_554
B2 Ni6 Ni13 140.18(12) . 3_656
B7 Ni6 Ni13 48.85(9) 3_656 3_656
B4 Ni6 Ni13 114.99(10) 1_554 3_656
B9 Ni6 Ni13 93.71(10) . 3_656
B6 Ni6 Ni13 54.08(10) 1_554 3_656
Ni14 Ni6 Ni13 63.850(17) . 3_656
Ni15 Ni6 Ni13 61.470(16) 1_554 3_656
Ni16 Ni6 Ni13 110.49(2) . 3_656
Ni5 Ni6 Ni13 104.891(19) 1_554 3_656
Ni1 Ni6 Ni13 144.08(2) . 3_656
Ni13 Ni6 Ni13 86.985(19) 1_554 3_656
B9 Ni7 B8 152.78(14) . 3_556
B9 Ni7 B8 98.18(14) . .
B8 Ni7 B8 55.82(17) 3_556 .
B9 Ni7 Ga1 102.11(10) . .
B8 Ni7 Ga1 100.81(10) 3_556 .
B8 Ni7 Ga1 153.41(10) . .
B9 Ni7 Ni4 151.22(10) . .
B8 Ni7 Ni4 53.61(10) 3_556 .
B8 Ni7 Ni4 101.12(10) . .
Ga1 Ni7 Ni4 67.74(2) . .
B9 Ni7 Ni9 55.12(10) . 3_656
B8 Ni7 Ni9 98.42(10) 3_556 3_656
B8 Ni7 Ni9 52.15(10) . 3_656
Ga1 Ni7 Ni9 130.68(2) . 3_656
Ni4 Ni7 Ni9 151.50(2) . 3_656
B9 Ni7 Ni11 118.91(10) . 1_455
B8 Ni7 Ni11 53.78(10) 3_556 1_455
B8 Ni7 Ni11 51.56(10) . 1_455
Ga1 Ni7 Ni11 128.03(2) . 1_455
Ni4 Ni7 Ni11 60.881(18) . 1_455
Ni9 Ni7 Ni11 99.81(2) 3_656 1_455
B9 Ni7 Ni12 51.18(10) . .
B8 Ni7 Ni12 135.40(10) 3_556 .
B8 Ni7 Ni12 127.00(10) . .
Ga1 Ni7 Ni12 58.583(17) . .
Ni4 Ni7 Ni12 126.32(2) . .
Ni9 Ni7 Ni12 75.998(18) 3_656 .
Ni11 Ni7 Ni12 169.95(2) 1_455 .
B9 Ni7 Ni14 56.76(10) . .
B8 Ni7 Ni14 105.19(10) 3_556 .
B8 Ni7 Ni14 54.90(10) . .
Ga1 Ni7 Ni14 151.68(2) . .
Ni4 Ni7 Ni14 120.50(2) . .
Ni9 Ni7 Ni14 56.055(16) 3_656 .
Ni11 Ni7 Ni14 63.261(17) 1_455 .
Ni12 Ni7 Ni14 107.29(2) . .
B9 Ni7 Ni1 51.69(10) . .
B8 Ni7 Ni1 154.05(10) 3_556 .
B8 Ni7 Ni1 139.44(10) . .
Ga1 Ni7 Ni1 67.121(19) . .
Ni4 Ni7 Ni1 100.61(2) . .
Ni9 Ni7 Ni1 106.80(2) 3_656 .
Ni11 Ni7 Ni1 114.39(2) 1_455 .
Ni12 Ni7 Ni1 59.296(18) . .
Ni14 Ni7 Ni1 84.56(2) . .
B9 Ni7 Ni10 138.24(10) . .
B8 Ni7 Ni10 50.53(9) 3_556 .
B8 Ni7 Ni10 97.58(10) . .
Ga1 Ni7 Ni10 55.836(16) . .
Ni4 Ni7 Ni10 59.472(17) . .
Ni9 Ni7 Ni10 109.379(19) 3_656 .
Ni11 Ni7 Ni10 101.09(2) 1_455 .
Ni12 Ni7 Ni10 88.945(19) . .
Ni14 Ni7 Ni10 152.48(2) . .
Ni1 Ni7 Ni10 122.96(2) . .
B9 Ni7 Ni11 109.99(10) . 3_656
B8 Ni7 Ni11 49.15(10) 3_556 3_656
B8 Ni7 Ni11 51.04(9) . 3_656
Ga1 Ni7 Ni11 105.178(19) . 3_656
Ni4 Ni7 Ni11 98.748(19) . 3_656
Ni9 Ni7 Ni11 58.148(15) 3_656 3_656
Ni11 Ni7 Ni11 90.142(19) 1_455 3_656
Ni12 Ni7 Ni11 95.181(19) . 3_656
Ni14 Ni7 Ni11 100.278(19) . 3_656
Ni1 Ni7 Ni11 154.04(2) . 3_656
Ni10 Ni7 Ni11 55.230(15) . 3_656
B5 Ni8 B6 139.33(14) . 1_654
B5 Ni8 B6 50.68(14) . 3_656
B6 Ni8 B6 108.60(12) 1_654 3_656
B5 Ni8 Ni2 55.20(10) . .
B6 Ni8 Ni2 148.31(10) 1_654 .
B6 Ni8 Ni2 99.97(10) 3_656 .
B5 Ni8 Ni8 94.90(10) . 3_755
B6 Ni8 Ni8 55.74(10) 1_654 3_755
B6 Ni8 Ni8 52.86(10) 3_656 3_755
Ni2 Ni8 Ni8 150.07(3) . 3_755
B5 Ni8 Ga2 107.59(10) . 1_554
B6 Ni8 Ga2 110.99(10) 1_654 1_554
B6 Ni8 Ga2 100.86(10) 3_656 1_554
Ni2 Ni8 Ga2 75.69(2) . 1_554
Ni8 Ni8 Ga2 117.75(3) 3_755 1_554
B5 Ni8 Ni14 92.75(10) . 1_655
B6 Ni8 Ni14 51.73(9) 1_654 1_655
B6 Ni8 Ni14 97.70(10) 3_656 1_655
Ni2 Ni8 Ni14 111.93(2) . 1_655
Ni8 Ni8 Ni14 66.17(2) 3_755 1_655
Ga2 Ni8 Ni14 158.36(2) 1_554 1_655
B5 Ni8 Ni10 147.89(10) . 1_654
B6 Ni8 Ni10 53.28(9) 1_654 1_654
B6 Ni8 Ni10 99.64(9) 3_656 1_654
Ni2 Ni8 Ni10 135.22(2) . 1_654
Ni8 Ni8 Ni10 69.09(2) 3_755 1_654
Ga2 Ni8 Ni10 61.262(17) 1_554 1_654
Ni14 Ni8 Ni10 104.76(2) 1_655 1_654
B5 Ni8 Ni5 153.24(10) . 1_654
B6 Ni8 Ni5 51.85(10) 1_654 1_654
B6 Ni8 Ni5 155.72(10) 3_656 1_654
Ni2 Ni8 Ni5 103.001(19) . 1_654
Ni8 Ni8 Ni5 105.98(3) 3_755 1_654
Ga2 Ni8 Ni5 77.53(2) 1_554 1_654
Ni14 Ni8 Ni5 80.97(2) 1_655 1_654
Ni10 Ni8 Ni5 57.985(17) 1_654 1_654
B5 Ni8 Ga3 97.35(10) . 1_655
B6 Ni8 Ga3 83.13(10) 1_654 1_655
B6 Ni8 Ga3 143.01(9) 3_656 1_655
Ni2 Ni8 Ga3 65.61(2) . 1_655
Ni8 Ni8 Ga3 126.58(3) 3_755 1_655
Ga2 Ni8 Ga3 107.414(18) 1_554 1_655
Ni14 Ni8 Ga3 61.478(15) 1_655 1_655
Ni10 Ni8 Ga3 114.61(2) 1_654 1_655
Ni5 Ni8 Ga3 56.765(19) 1_654 1_655
B5 Ni8 Ni13 49.48(10) . 1_554
B6 Ni8 Ni13 153.26(10) 1_654 1_554
B6 Ni8 Ni13 54.03(10) 3_656 1_554
Ni2 Ni8 Ni13 57.640(18) . 1_554
Ni8 Ni8 Ni13 103.82(3) 3_755 1_554
Ga2 Ni8 Ni13 60.259(18) 1_554 1_554
Ni14 Ni8 Ni13 141.24(2) 1_655 1_554
Ni10 Ni8 Ni13 105.79(2) 1_654 1_554
Ni5 Ni8 Ni13 136.16(2) 1_654 1_554
Ga3 Ni8 Ni13 123.25(2) 1_655 1_554
B5 Ni8 Ni14 91.87(10) . 3_655
B6 Ni8 Ni14 93.77(10) 1_654 3_655
B6 Ni8 Ni14 47.92(9) 3_656 3_655
Ni2 Ni8 Ni14 115.91(2) . 3_655
Ni8 Ni8 Ni14 58.056(19) 3_755 3_655
Ga2 Ni8 Ni14 63.808(15) 1_554 3_655
Ni14 Ni8 Ni14 124.224(18) 1_655 3_655
Ni10 Ni8 Ni14 56.019(16) 1_654 3_655
Ni5 Ni8 Ni14 113.23(2) 1_654 3_655
Ga3 Ni8 Ni14 169.01(2) 1_655 3_655
Ni13 Ni8 Ni14 59.512(16) 1_554 3_655
B3 Ni9 B1 54.1(2) . .
B3 Ni9 B8 94.78(18) . 3_656
B1 Ni9 B8 148.70(17) . 3_656
B3 Ni9 B7 148.34(16) . .
B1 Ni9 B7 95.00(17) . .
B8 Ni9 B7 115.07(14) 3_656 .
B3 Ni9 B9 145.49(15) . 3_656
B1 Ni9 B9 112.67(15) . 3_656
B8 Ni9 B9 95.18(14) 3_656 3_656
B7 Ni9 B9 46.53(14) . 3_656
B3 Ni9 Ni14 149.66(16) . 3_656
B1 Ni9 Ni14 149.76(14) . 3_656
B8 Ni9 Ni14 58.05(10) 3_656 3_656
B7 Ni9 Ni14 57.12(10) . 3_656
B9 Ni9 Ni14 58.47(10) 3_656 3_656
B3 Ni9 Ni12 101.99(16) . .
B1 Ni9 Ni12 53.61(12) . .
B8 Ni9 Ni12 152.84(10) 3_656 .
B7 Ni9 Ni12 55.41(10) . .
B9 Ni9 Ni12 59.27(10) 3_656 .
Ni14 Ni9 Ni12 108.31(2) 3_656 .
B3 Ni9 Ni4 57.76(15) . 1_655
B1 Ni9 Ni4 99.54(11) . 1_655
B8 Ni9 Ni4 54.17(10) 3_656 1_655
B7 Ni9 Ni4 132.23(10) . 1_655
B9 Ni9 Ni4 147.77(10) 3_656 1_655
Ni14 Ni9 Ni4 92.95(2) 3_656 1_655
Ni12 Ni9 Ni4 152.56(2) . 1_655
B3 Ni9 Ni7 114.01(10) . 3_656
B1 Ni9 Ni7 137.79(11) . 3_656
B8 Ni9 Ni7 53.00(10) 3_656 3_656
B7 Ni9 Ni7 93.34(10) . 3_656
B9 Ni9 Ni7 50.77(10) 3_656 3_656
Ni14 Ni9 Ni7 62.519(17) 3_656 3_656
Ni12 Ni9 Ni7 100.28(2) . 3_656
Ni4 Ni9 Ni7 104.96(2) 1_655 3_656
B3 Ni9 Ni11 52.04(11) . .
B1 Ni9 Ni11 100.81(14) . .
B8 Ni9 Ni11 53.75(9) 3_656 .
B7 Ni9 Ni11 157.07(10) . .
B9 Ni9 Ni11 111.30(10) 3_656 .
Ni14 Ni9 Ni11 109.33(2) 3_656 .
Ni12 Ni9 Ni11 123.52(2) . .
Ni4 Ni9 Ni11 61.265(18) 1_655 .
Ni7 Ni9 Ni11 63.830(16) 3_656 .
B3 Ni9 Ni3 99.98(11) . .
B1 Ni9 Ni3 57.39(14) . .
B8 Ni9 Ni3 136.78(10) 3_656 .
B7 Ni9 Ni3 51.15(10) . .
B9 Ni9 Ni3 95.05(10) 3_656 .
Ni14 Ni9 Ni3 93.23(2) 3_656 .
Ni12 Ni9 Ni3 61.029(18) . .
Ni4 Ni9 Ni3 101.66(2) 1_655 .
Ni7 Ni9 Ni3 144.46(2) 3_656 .
Ni11 Ni9 Ni3 151.56(2) . .
B3 Ni9 Ni16 54.12(13) . .
B1 Ni9 Ni16 54.79(12) . .
B8 Ni9 Ni16 112.92(10) 3_656 .
B7 Ni9 Ni16 117.02(10) . .
B9 Ni9 Ni16 91.66(10) 3_656 .
Ni14 Ni9 Ni16 144.89(2) 3_656 .
Ni12 Ni9 Ni16 63.095(17) . .
Ni4 Ni9 Ni16 108.44(2) 1_655 .
Ni7 Ni9 Ni16 84.760(18) 3_656 .
Ni11 Ni9 Ni16 61.746(16) . .
Ni3 Ni9 Ni16 108.62(2) . .
B5 Ni10 B8 103.85(14) 3_656 3_556
B5 Ni10 B6 50.72(14) 3_656 .
B8 Ni10 B6 146.96(14) 3_556 .
B5 Ni10 Ga1 104.76(11) 3_656 .
B8 Ni10 Ga1 101.77(10) 3_556 .
B6 Ni10 Ga1 105.08(10) . .
B5 Ni10 Ni11 51.33(10) 3_656 3_656
B8 Ni10 Ni11 52.55(10) 3_556 3_656
B6 Ni10 Ni11 98.54(10) . 3_656
Ga1 Ni10 Ni11 113.29(2) . 3_656
B5 Ni10 Ni14 93.28(11) 3_656 3_556
B8 Ni10 Ni14 56.19(10) 3_556 3_556
B6 Ni10 Ni14 99.87(10) . 3_556
Ga1 Ni10 Ni14 154.87(2) . 3_556
Ni11 Ni10 Ni14 65.090(18) 3_656 3_556
B5 Ni10 Ni5 97.61(10) 3_656 .
B8 Ni10 Ni5 158.19(10) 3_556 .
B6 Ni10 Ni5 53.54(10) . .
Ga1 Ni10 Ni5 68.49(2) . .
Ni11 Ni10 Ni5 148.88(2) 3_656 .
Ni14 Ni10 Ni5 126.97(2) 3_556 .
B5 Ni10 Ni8 91.49(9) 3_656 1_456
B8 Ni10 Ni8 120.03(10) 3_556 1_456
B6 Ni10 Ni8 51.62(10) . 1_456
Ga1 Ni10 Ni8 129.94(2) . 1_456
Ni11 Ni10 Ni8 113.71(2) 3_656 1_456
Ni14 Ni10 Ni8 65.477(17) 3_556 1_456
Ni5 Ni10 Ni8 62.516(19) . 1_456
B5 Ni10 Ni4 148.63(9) 3_656 .
B8 Ni10 Ni4 52.19(9) 3_556 .
B6 Ni10 Ni4 159.16(10) . .
Ga1 Ni10 Ni4 67.23(2) . .
Ni11 Ni10 Ni4 102.287(19) 3_656 .
Ni14 Ni10 Ni4 88.25(2) 3_556 .
Ni5 Ni10 Ni4 106.394(19) . .
Ni8 Ni10 Ni4 117.31(2) 1_456 .
B5 Ni10 Ga2 147.83(10) 3_656 1_455
B8 Ni10 Ga2 85.59(10) 3_556 1_455
B6 Ni10 Ga2 106.37(10) . 1_455
Ga1 Ni10 Ga2 103.183(19) . 1_455
Ni11 Ni10 Ga2 128.10(2) 3_656 1_455
Ni14 Ni10 Ga2 66.225(17) 3_556 1_455
Ni5 Ni10 Ga2 78.17(2) . 1_455
Ni8 Ni10 Ga2 58.004(17) 1_456 1_455
Ni4 Ni10 Ga2 59.339(19) . 1_455
B5 Ni10 Ni15 50.35(11) 3_656 .
B8 Ni10 Ni15 132.54(10) 3_556 .
B6 Ni10 Ni15 52.24(10) . .
Ga1 Ni10 Ni15 60.361(17) . .
Ni11 Ni10 Ni15 92.041(19) 3_656 .
Ni14 Ni10 Ni15 142.43(2) 3_556 .
Ni5 Ni10 Ni15 60.930(18) . .
Ni8 Ni10 Ni15 101.77(2) 1_456 .
Ni4 Ni10 Ni15 127.10(2) . .
Ga2 Ni10 Ni15 138.96(2) 1_455 .
B5 Ni10 Ni7 92.80(9) 3_656 .
B8 Ni10 Ni7 49.91(10) 3_556 .
B6 Ni10 Ni7 136.87(10) . .
Ga1 Ni10 Ni7 57.499(16) . .
Ni11 Ni10 Ni7 62.700(16) 3_656 .
Ni14 Ni10 Ni7 105.05(2) 3_556 .
Ni5 Ni10 Ni7 125.88(2) . .
Ni8 Ni10 Ni7 169.83(2) 1_456 .
Ni4 Ni10 Ni7 56.776(17) . .
Ga2 Ni10 Ni7 115.72(2) 1_455 .
Ni15 Ni10 Ni7 88.045(19) . .
B5 Ni11 B8 107.91(14) . 1_655
B5 Ni11 B3 94.71(17) . .
B8 Ni11 B3 148.28(16) 1_655 .
B5 Ni11 B8 143.77(15) . 3_656
B8 Ni11 B8 55.68(17) 1_655 3_656
B3 Ni11 B8 93.00(16) . 3_656
B5 Ni11 Ni2 55.56(10) . .
B8 Ni11 Ni2 157.14(10) 1_655 .
B3 Ni11 Ni2 54.49(13) . .
B8 Ni11 Ni2 147.10(10) 3_656 .
B5 Ni11 Ni10 53.92(11) . 3_656
B8 Ni11 Ni10 54.02(10) 1_655 3_656
B3 Ni11 Ni10 143.34(14) . 3_656
B8 Ni11 Ni10 102.72(9) 3_656 3_656
Ni2 Ni11 Ni10 107.14(2) . 3_656
B5 Ni11 Ga3 104.17(10) . 1_655
B8 Ni11 Ga3 105.32(11) 1_655 1_655
B3 Ni11 Ga3 89.76(12) . 1_655
B8 Ni11 Ga3 111.21(10) 3_656 1_655
Ni2 Ni11 Ga3 68.40(2) . 1_655
Ni10 Ni11 Ga3 114.09(2) 3_656 1_655
B5 Ni11 Ni7 148.39(11) . 1_655
B8 Ni11 Ni7 53.13(10) 1_655 1_655
B3 Ni11 Ni7 113.85(14) . 1_655
B8 Ni11 Ni7 51.94(10) 3_656 1_655
Ni2 Ni11 Ni7 131.62(2) . 1_655
Ni10 Ni11 Ni7 101.78(2) 3_656 1_655
Ga3 Ni11 Ni7 64.594(19) 1_655 1_655
B5 Ni11 Ni9 108.96(11) . .
B8 Ni11 Ni9 98.87(10) 1_655 .
B3 Ni11 Ni9 51.74(12) . .
B8 Ni11 Ni9 51.88(10) 3_656 .
Ni2 Ni11 Ni9 101.63(2) . .
Ni10 Ni11 Ni9 115.57(2) 3_656 .
Ga3 Ni11 Ni9 130.01(2) 1_655 .
Ni7 Ni11 Ni9 99.65(2) 1_655 .
B5 Ni11 Ni4 150.54(11) . 1_655
B8 Ni11 Ni4 100.47(10) 1_655 1_655
B3 Ni11 Ni4 56.03(14) . 1_655
B8 Ni11 Ni4 52.22(9) 3_656 1_655
Ni2 Ni11 Ni4 98.961(19) . 1_655
Ni10 Ni11 Ni4 153.89(2) 3_656 1_655
Ga3 Ni11 Ni4 75.04(2) 1_655 1_655
Ni7 Ni11 Ni4 58.609(18) 1_655 1_655
Ni9 Ni11 Ni4 57.759(18) . 1_655
B5 Ni11 Ni16 51.25(11) . .
B8 Ni11 Ni16 127.50(11) 1_655 .
B3 Ni11 Ni16 53.28(13) . .
B8 Ni11 Ni16 109.53(10) 3_656 .
Ni2 Ni11 Ni16 57.612(18) . .
Ni10 Ni11 Ni16 90.125(19) 3_656 .
Ga3 Ni11 Ni16 125.39(2) 1_655 .
Ni7 Ni11 Ni16 159.59(2) 1_655 .
Ni9 Ni11 Ni16 60.055(17) . .
Ni4 Ni11 Ni16 104.47(2) 1_655 .
B5 Ni11 Ni14 89.64(11) . 1_655
B8 Ni11 Ni14 53.16(10) 1_655 1_655
B3 Ni11 Ni14 151.45(12) . 1_655
B8 Ni11 Ni14 100.04(10) 3_656 1_655
Ni2 Ni11 Ni14 107.37(2) . 1_655
Ni10 Ni11 Ni14 57.641(17) 3_656 1_655
Ga3 Ni11 Ni14 61.876(16) 1_655 1_655
Ni7 Ni11 Ni14 58.818(16) 1_655 1_655
Ni9 Ni11 Ni14 150.91(2) . 1_655
Ni4 Ni11 Ni14 114.22(2) 1_655 1_655
Ni16 Ni11 Ni14 140.61(2) . 1_655
B9 Ni12 B1 94.61(17) . .
B9 Ni12 B7 155.48(15) . .
B1 Ni12 B7 94.75(17) . .
B9 Ni12 B9 110.64(11) . 3_656
B1 Ni12 B9 108.36(17) . 3_656
B7 Ni12 B9 44.84(13) . 3_656
B9 Ni12 Ni9 115.46(11) . .
B1 Ni12 Ni9 54.02(14) . .
B7 Ni12 Ni9 54.68(10) . .
B9 Ni12 Ni9 54.53(9) 3_656 .
B9 Ni12 Ga1 102.60(11) . .
B1 Ni12 Ga1 82.72(12) . .
B7 Ni12 Ga1 101.04(10) . .
B9 Ni12 Ga1 143.57(9) 3_656 .
Ni9 Ni12 Ga1 122.42(2) . .
B9 Ni12 Ni12 60.12(11) . 3_656
B1 Ni12 Ni12 110.99(12) . 3_656
B7 Ni12 Ni12 95.36(10) . 3_656
B9 Ni12 Ni12 50.52(9) 3_656 3_656
Ni9 Ni12 Ni12 79.45(2) . 3_656
Ga1 Ni12 Ni12 157.74(3) . 3_656
B9 Ni12 Ni3 149.15(10) . .
B1 Ni12 Ni3 57.76(13) . .
B7 Ni12 Ni3 51.25(9) . .
B9 Ni12 Ni3 92.53(9) 3_656 .
Ni9 Ni12 Ni3 61.634(19) . .
Ga1 Ni12 Ni3 63.52(2) . .
Ni12 Ni12 Ni3 138.50(3) 3_656 .
B9 Ni12 Ni1 52.42(10) . .
B1 Ni12 Ni1 53.22(14) . .
B7 Ni12 Ni1 146.19(10) . .
B9 Ni12 Ni1 146.47(9) 3_656 .
Ni9 Ni12 Ni1 102.99(2) . .
Ga1 Ni12 Ni1 67.785(19) . .
Ni12 Ni12 Ni1 105.63(2) 3_656 .
Ni3 Ni12 Ni1 97.103(19) . .
B9 Ni12 Ni15 140.45(11) . .
B1 Ni12 Ni15 116.24(13) . .
B7 Ni12 Ni15 50.80(10) . .
B9 Ni12 Ni15 83.71(9) 3_656 .
Ni9 Ni12 Ni15 102.98(2) . .
Ga1 Ni12 Ni15 60.798(17) . .
Ni12 Ni12 Ni15 122.31(3) 3_656 .
Ni3 Ni12 Ni15 59.393(17) . .
Ni1 Ni12 Ni15 128.57(2) . .
B9 Ni12 Ni16 96.15(10) . 3_656
B1 Ni12 Ni16 162.33(14) . 3_656
B7 Ni12 Ni16 70.06(10) . 3_656
B9 Ni12 Ni16 54.56(9) 3_656 3_656
Ni9 Ni12 Ni16 108.50(2) . 3_656
Ga1 Ni12 Ni16 108.43(2) . 3_656
Ni12 Ni12 Ni16 63.330(19) 3_656 3_656
Ni3 Ni12 Ni16 114.15(2) . 3_656
Ni1 Ni12 Ni16 143.28(2) . 3_656
Ni15 Ni12 Ni16 61.497(16) . 3_656
B9 Ni12 Ni7 51.54(11) . .
B1 Ni12 Ni7 112.12(14) . .
B7 Ni12 Ni7 142.00(10) . .
B9 Ni12 Ni7 136.49(9) 3_656 .
Ni9 Ni12 Ni7 162.89(2) . .
Ga1 Ni12 Ni7 58.794(18) . .
Ni12 Ni12 Ni7 99.15(2) 3_656 .
Ni3 Ni12 Ni7 122.30(2) . .
Ni1 Ni12 Ni7 60.718(19) . .
Ni15 Ni12 Ni7 92.23(2) . .
Ni16 Ni12 Ni7 85.537(19) 3_656 .
B7 Ni13 B5 138.58(15) . 1_556
B7 Ni13 B2 135.04(17) . 1_556
B5 Ni13 B2 84.70(16) 1_556 1_556
B7 Ni13 B4 87.96(16) . .
B5 Ni13 B4 130.94(16) 1_556 .
B2 Ni13 B4 47.13(18) 1_556 .
B7 Ni13 B6 89.80(14) . 3_657
B5 Ni13 B6 48.95(13) 1_556 3_657
B2 Ni13 B6 133.07(14) 1_556 3_657
B4 Ni13 B6 166.51(13) . 3_657
B7 Ni13 Ni2 154.03(10) . 1_556
B5 Ni13 Ni2 54.19(10) 1_556 1_556
B2 Ni13 Ni2 51.49(13) 1_556 1_556
B4 Ni13 Ni2 91.90(11) . 1_556
B6 Ni13 Ni2 95.89(9) 3_657 1_556
B7 Ni13 Ni3 51.86(10) . .
B5 Ni13 Ni3 161.23(11) 1_556 .
B2 Ni13 Ni3 91.39(11) 1_556 .
B4 Ni13 Ni3 51.19(12) . .
B6 Ni13 Ni3 134.62(9) 3_657 .
Ni2 Ni13 Ni3 109.633(19) 1_556 .
B7 Ni13 Ga2 81.50(11) . .
B5 Ni13 Ga2 102.66(11) 1_556 .
B2 Ni13 Ga2 103.68(10) 1_556 .
B4 Ni13 Ga2 98.13(10) . .
B6 Ni13 Ga2 94.69(9) 3_657 .
Ni2 Ni13 Ga2 72.81(2) 1_556 .
Ni3 Ni13 Ga2 60.41(2) . .
B7 Ni13 Ni15 50.00(11) . .
B5 Ni13 Ni15 139.86(11) 1_556 .
B2 Ni13 Ni15 90.88(14) 1_556 .
B4 Ni13 Ni15 51.28(10) . .
B6 Ni13 Ni15 118.42(9) 3_657 .
Ni2 Ni13 Ni15 141.76(2) 1_556 .
Ni3 Ni13 Ni15 58.349(17) . .
Ga2 Ni13 Ni15 117.09(2) . .
B7 Ni13 Ni15 104.49(10) . 3_657
B5 Ni13 Ni15 49.84(10) 1_556 3_657
B2 Ni13 Ni15 96.53(9) 1_556 3_657
B4 Ni13 Ni15 117.11(11) . 3_657
B6 Ni13 Ni15 50.82(9) 3_657 3_657
Ni2 Ni13 Ni15 98.666(18) 1_556 3_657
Ni3 Ni13 Ni15 148.92(2) . 3_657
Ga2 Ni13 Ni15 144.23(2) . 3_657
Ni15 Ni13 Ni15 91.418(19) . 3_657
B7 Ni13 Ni6 105.00(11) . 1_556
B5 Ni13 Ni6 93.66(10) 1_556 1_556
B2 Ni13 Ni6 48.79(11) 1_556 1_556
B4 Ni13 Ni6 50.59(11) . 1_556
B6 Ni13 Ni6 117.54(9) 3_657 1_556
Ni2 Ni13 Ni6 94.78(2) 1_556 1_556
Ni3 Ni13 Ni6 97.54(2) . 1_556
Ga2 Ni13 Ni6 146.78(2) . 1_556
Ni15 Ni13 Ni6 55.792(16) . 1_556
Ni15 Ni13 Ni6 66.757(17) 3_657 1_556
B7 Ni13 Ni6 50.30(10) . 3_656
B5 Ni13 Ni6 92.85(10) 1_556 3_656
B2 Ni13 Ni6 141.25(10) 1_556 3_656
B4 Ni13 Ni6 117.75(10) . 3_656
B6 Ni13 Ni6 52.09(9) 3_657 3_656
Ni2 Ni13 Ni6 146.51(2) 1_556 3_656
Ni3 Ni13 Ni6 101.519(18) . 3_656
Ga2 Ni13 Ni6 114.523(19) . 3_656
Ni15 Ni13 Ni6 66.634(17) . 3_656
Ni15 Ni13 Ni6 55.319(15) 3_657 3_656
Ni6 Ni13 Ni6 93.015(19) 1_556 3_656
B6 Ni14 B7 91.91(14) 1_554 3_656
B6 Ni14 B8 156.52(14) 1_554 .
B7 Ni14 B8 108.34(13) 3_656 .
B6 Ni14 B9 113.02(14) 1_554 .
B7 Ni14 B9 45.06(13) 3_656 .
B8 Ni14 B9 90.06(13) . .
B6 Ni14 Ni9 143.79(11) 1_554 3_656
B7 Ni14 Ni9 54.82(9) 3_656 3_656
B8 Ni14 Ni9 53.60(10) . 3_656
B9 Ni14 Ni9 55.55(9) . 3_656
B6 Ni14 Ni6 58.48(10) 1_554 .
B7 Ni14 Ni6 53.98(9) 3_656 .
B8 Ni14 Ni6 143.89(10) . .
B9 Ni14 Ni6 54.65(9) . .
Ni9 Ni14 Ni6 102.65(2) 3_656 .
B6 Ni14 Ni10 104.86(10) 1_554 3_556
B7 Ni14 Ni10 131.79(10) 3_656 3_556
B8 Ni14 Ni10 52.70(9) . 3_556
B9 Ni14 Ni10 141.85(9) . 3_556
Ni9 Ni14 Ni10 90.82(2) 3_656 3_556
Ni6 Ni14 Ni10 163.32(2) . 3_556
B6 Ni14 Ni8 52.57(10) 1_554 1_455
B7 Ni14 Ni8 144.40(9) 3_656 1_455
B8 Ni14 Ni8 106.89(10) . 1_455
B9 Ni14 Ni8 140.03(10) . 1_455
Ni9 Ni14 Ni8 159.08(2) 3_656 1_455
Ni6 Ni14 Ni8 98.13(2) . 1_455
Ni10 Ni14 Ni8 69.197(18) 3_556 1_455
B6 Ni14 Ni7 142.18(10) 1_554 .
B7 Ni14 Ni7 91.25(9) 3_656 .
B8 Ni14 Ni7 51.71(9) . .
B9 Ni14 Ni7 49.82(9) . .
Ni9 Ni14 Ni7 61.426(17) 3_656 .
Ni6 Ni14 Ni7 94.33(2) . .
Ni10 Ni14 Ni7 100.81(2) 3_556 .
Ni8 Ni14 Ni7 114.83(2) 1_455 .
B6 Ni14 Ga3 83.72(10) 1_554 .
B7 Ni14 Ga3 118.51(9) 3_656 .
B8 Ni14 Ga3 96.33(9) . .
B9 Ni14 Ga3 80.98(9) . .
Ni9 Ni14 Ga3 122.56(2) 3_656 .
Ni6 Ni14 Ga3 72.90(2) . .
Ni10 Ni14 Ga3 108.18(2) 3_556 .
Ni8 Ni14 Ga3 61.724(17) 1_455 .
Ni7 Ni14 Ga3 61.925(17) . .
B6 Ni14 Ni11 116.24(10) 1_554 1_455
B7 Ni14 Ni11 148.43(9) 3_656 1_455
B8 Ni14 Ni11 48.74(9) . 1_455
B9 Ni14 Ni11 106.87(9) . 1_455
Ni9 Ni14 Ni11 99.761(19) 3_656 1_455
Ni6 Ni14 Ni11 128.25(2) . 1_455
Ni10 Ni14 Ni11 57.269(16) 3_556 1_455
Ni8 Ni14 Ni11 64.690(17) 1_455 1_455
Ni7 Ni14 Ni11 57.921(16) . 1_455
Ga3 Ni14 Ni11 55.746(17) . 1_455
B6 Ni14 Ni13 54.73(10) 1_554 3_656
B7 Ni14 Ni13 48.13(9) 3_656 3_656
B8 Ni14 Ni13 132.79(9) . 3_656
B9 Ni14 Ni13 90.91(9) . 3_656
Ni9 Ni14 Ni13 89.585(19) 3_656 3_656
Ni6 Ni14 Ni13 63.019(17) . 3_656
Ni10 Ni14 Ni13 107.90(2) 3_556 3_656
Ni8 Ni14 Ni13 102.118(19) 1_455 3_656
Ni7 Ni14 Ni13 139.36(2) . 3_656
Ga3 Ni14 Ni13 130.37(2) . 3_656
Ni11 Ni14 Ni13 162.21(2) 1_455 3_656
B7 Ni15 B5 121.02(14) . 3_656
B7 Ni15 B4 90.79(17) . .
B5 Ni15 B4 146.48(17) 3_656 .
B7 Ni15 B6 157.53(14) . .
B5 Ni15 B6 51.09(14) 3_656 .
B4 Ni15 B6 95.50(17) . .
B7 Ni15 Ni6 112.06(10) . 1_556
B5 Ni15 Ni6 99.91(9) 3_656 1_556
B4 Ni15 Ni6 54.36(12) . 1_556
B6 Ni15 Ni6 56.63(10) . 1_556
B7 Ni15 Ni3 52.22(10) . .
B5 Ni15 Ni3 156.70(10) 3_656 .
B4 Ni15 Ni3 52.27(13) . .
B6 Ni15 Ni3 144.38(10) . .
Ni6 Ni15 Ni3 103.10(2) 1_556 .
B7 Ni15 Ga1 101.21(10) . .
B5 Ni15 Ga1 101.66(10) 3_656 .
B4 Ni15 Ga1 80.10(12) . .
B6 Ni15 Ga1 101.12(10) . .
Ni6 Ni15 Ga1 121.99(2) 1_556 .
Ni3 Ni15 Ga1 62.676(19) . .
B7 Ni15 Ni12 54.16(10) . .
B5 Ni15 Ni12 97.37(9) 3_656 .
B4 Ni15 Ni12 111.00(13) . .
B6 Ni15 Ni12 140.44(10) . .
Ni6 Ni15 Ni12 162.20(2) 1_556 .
Ni3 Ni15 Ni12 60.040(17) . .
Ga1 Ni15 Ni12 57.770(16) . .
B7 Ni15 Ni16 70.19(10) . 3_656
B5 Ni15 Ni16 51.66(10) 3_656 3_656
B4 Ni15 Ni16 160.92(15) . 3_656
B6 Ni15 Ni16 101.66(10) . 3_656
Ni6 Ni15 Ni16 130.73(2) 1_556 3_656
Ni3 Ni15 Ni16 112.83(2) . 3_656
Ga1 Ni15 Ni16 104.414(18) . 3_656
Ni12 Ni15 Ni16 59.352(15) . 3_656
B7 Ni15 Ni5 142.86(10) . .
B5 Ni15 Ni5 96.02(10) 3_656 .
B4 Ni15 Ni5 53.75(14) . .
B6 Ni15 Ni5 52.22(10) . .
Ni6 Ni15 Ni5 59.080(19) 1_556 .
Ni3 Ni15 Ni5 92.680(19) . .
Ga1 Ni15 Ni5 65.543(19) . .
Ni12 Ni15 Ni5 123.25(2) . .
Ni16 Ni15 Ni5 145.10(2) 3_656 .
B7 Ni15 Ni10 144.29(10) . .
B5 Ni15 Ni10 51.41(10) 3_656 .
B4 Ni15 Ni10 109.07(14) . .
B6 Ni15 Ni10 52.21(10) . .
Ni6 Ni15 Ni10 103.60(2) 1_556 .
Ni3 Ni15 Ni10 118.30(2) . .
Ga1 Ni15 Ni10 55.916(17) . .
Ni12 Ni15 Ni10 90.528(19) . .
Ni16 Ni15 Ni10 88.233(18) 3_656 .
Ni5 Ni15 Ni10 57.969(18) . .
B7 Ni15 Ni13 50.14(10) . .
B5 Ni15 Ni13 137.88(10) 3_656 .
B4 Ni15 Ni13 54.69(13) . .
B6 Ni15 Ni13 118.33(10) . .
Ni6 Ni15 Ni13 62.809(17) 1_556 .
Ni3 Ni15 Ni13 59.041(18) . .
Ga1 Ni15 Ni13 120.22(2) . .
Ni12 Ni15 Ni13 101.07(2) . .
Ni16 Ni15 Ni13 108.81(2) 3_656 .
Ni5 Ni15 Ni13 104.63(2) . .
Ni10 Ni15 Ni13 162.59(2) . .
B5 Ni16 B2 86.93(16) . .
B5 Ni16 B3 89.54(16) . .
B2 Ni16 B3 88.98(15) . .
B5 Ni16 B1 140.35(17) . .
B2 Ni16 B1 94.45(13) . .
B3 Ni16 B1 50.94(19) . .
B5 Ni16 B9 133.52(14) . .
B2 Ni16 B9 97.57(17) . .
B3 Ni16 B9 136.56(16) . .
B1 Ni16 B9 85.67(16) . .
B5 Ni16 Ni2 54.71(10) . .
B2 Ni16 Ni2 52.93(14) . .
B3 Ni16 Ni2 53.40(12) . .
B1 Ni16 Ni2 95.45(11) . .
B9 Ni16 Ni2 150.49(10) . .
B5 Ni16 Ni6 98.34(10) . .
B2 Ni16 Ni6 52.18(12) . .
B3 Ni16 Ni6 139.44(9) . .
B1 Ni16 Ni6 113.66(14) . .
B9 Ni16 Ni6 53.55(9) . .
Ni2 Ni16 Ni6 100.10(2) . .
B5 Ni16 Ni1 152.51(10) . .
B2 Ni16 Ni1 66.07(13) . .
B3 Ni16 Ni1 94.81(11) . .
B1 Ni16 Ni1 52.23(14) . .
B9 Ni16 Ni1 51.05(9) . .
Ni2 Ni16 Ni1 107.57(2) . .
Ni6 Ni16 Ni1 61.578(19) . .
B5 Ni16 Ni12 96.24(10) . 3_656
B2 Ni16 Ni12 146.41(12) . 3_656
B3 Ni16 Ni12 124.39(10) . 3_656
B1 Ni16 Ni12 103.66(9) . 3_656
B9 Ni16 Ni12 56.73(9) . 3_656
Ni2 Ni16 Ni12 148.96(2) . 3_656
Ni6 Ni16 Ni12 94.384(19) . 3_656
Ni1 Ni16 Ni12 103.47(2) . 3_656
B5 Ni16 Ni9 104.73(10) . .
B2 Ni16 Ni9 136.43(10) . .
B3 Ni16 Ni9 50.21(11) . .
B1 Ni16 Ni9 50.30(12) . .
B9 Ni16 Ni9 103.18(9) . .
Ni2 Ni16 Ni9 100.01(2) . .
Ni6 Ni16 Ni9 155.45(2) . .
Ni1 Ni16 Ni9 98.79(2) . .
Ni12 Ni16 Ni9 75.075(17) 3_656 .
B5 Ni16 Ni15 50.39(10) . 3_656
B2 Ni16 Ni15 100.18(9) . 3_656
B3 Ni16 Ni15 137.67(12) . 3_656
B1 Ni16 Ni15 162.79(9) . 3_656
B9 Ni16 Ni15 83.47(9) . 3_656
Ni2 Ni16 Ni15 100.578(19) . 3_656
Ni6 Ni16 Ni15 69.733(17) . 3_656
Ni1 Ni16 Ni15 126.78(2) . 3_656
Ni12 Ni16 Ni15 59.151(15) 3_656 3_656
Ni9 Ni16 Ni15 119.79(2) . 3_656
B5 Ni16 Ni12 148.26(10) . .
B2 Ni16 Ni12 124.73(13) . .
B3 Ni16 Ni12 92.97(13) . .
B1 Ni16 Ni12 49.37(10) . .
B9 Ni16 Ni12 48.62(9) . .
Ni2 Ni16 Ni12 144.35(2) . .
Ni6 Ni16 Ni12 100.11(2) . .
Ni1 Ni16 Ni12 58.718(17) . .
Ni12 Ni16 Ni12 56.849(18) 3_656 .
Ni9 Ni16 Ni12 55.493(16) . .
Ni15 Ni16 Ni12 113.89(2) 3_656 .
B3 B1 Ni12 125.54(13) . .
B3 B1 Ni12 125.54(13) . 4_565
Ni12 B1 Ni12 108.6(2) . 4_565
B3 B1 Ni9 62.66(18) . 4_565
Ni12 B1 Ni9 141.1(3) . 4_565
Ni12 B1 Ni9 72.38(7) 4_565 4_565
B3 B1 Ni9 62.66(18) . .
Ni12 B1 Ni9 72.38(7) . .
Ni12 B1 Ni9 141.1(3) 4_565 .
Ni9 B1 Ni9 83.4(2) 4_565 .
B3 B1 Ni1 121.1(3) . .
Ni12 B1 Ni1 75.06(16) . .
Ni12 B1 Ni1 75.06(16) 4_565 .
Ni9 B1 Ni1 137.83(10) 4_565 .
Ni9 B1 Ni1 137.83(10) . .
B3 B1 Ni16 63.82(18) . .
Ni12 B1 Ni16 76.51(7) . .
Ni12 B1 Ni16 144.0(3) 4_565 .
Ni9 B1 Ni16 126.4(3) 4_565 .
Ni9 B1 Ni16 74.92(10) . .
Ni1 B1 Ni16 71.98(15) . .
B3 B1 Ni16 63.82(18) . 4_565
Ni12 B1 Ni16 144.0(3) . 4_565
Ni12 B1 Ni16 76.51(7) 4_565 4_565
Ni9 B1 Ni16 74.92(10) 4_565 4_565
Ni9 B1 Ni16 126.4(3) . 4_565
Ni1 B1 Ni16 71.98(15) . 4_565
Ni16 B1 Ni16 79.81(17) . 4_565
B3 B1 Ni3 117.6(3) . .
Ni12 B1 Ni3 71.73(14) . .
Ni12 B1 Ni3 71.73(14) 4_565 .
Ni9 B1 Ni3 72.02(15) 4_565 .
Ni9 B1 Ni3 72.02(15) . .
Ni1 B1 Ni3 121.3(3) . .
Ni16 B1 Ni3 139.51(9) . .
Ni16 B1 Ni3 139.51(9) 4_565 .
B4 B2 Ni6 67.13(19) 1_554 .
B4 B2 Ni6 67.13(19) 1_554 4_565
Ni6 B2 Ni6 89.6(2) . 4_565
B4 B2 Ni2 125.3(3) 1_554 .
Ni6 B2 Ni2 135.14(10) . .
Ni6 B2 Ni2 135.14(10) 4_565 .
B4 B2 Ni16 136.56(12) 1_554 4_565
Ni6 B2 Ni16 132.0(3) . 4_565
Ni6 B2 Ni16 73.85(9) 4_565 4_565
Ni2 B2 Ni16 72.55(15) . 4_565
B4 B2 Ni16 136.56(12) 1_554 .
Ni6 B2 Ni16 73.85(9) . .
Ni6 B2 Ni16 132.0(3) 4_565 .
Ni2 B2 Ni16 72.55(15) . .
Ni16 B2 Ni16 84.43(18) 4_565 .
B4 B2 Ni13 67.32(19) 1_554 1_554
Ni6 B2 Ni13 77.43(9) . 1_554
Ni6 B2 Ni13 134.2(2) 4_565 1_554
Ni2 B2 Ni13 71.74(15) . 1_554
Ni16 B2 Ni13 144.3(3) 4_565 1_554
Ni16 B2 Ni13 86.56(8) . 1_554
B4 B2 Ni13 67.32(19) 1_554 4_564
Ni6 B2 Ni13 134.2(2) . 4_564
Ni6 B2 Ni13 77.43(9) 4_565 4_564
Ni2 B2 Ni13 71.74(15) . 4_564
Ni16 B2 Ni13 86.56(8) 4_565 4_564
Ni16 B2 Ni13 144.3(3) . 4_564
Ni13 B2 Ni13 80.88(17) 1_554 4_564
B4 B2 Ni1 113.3(3) 1_554 .
Ni6 B2 Ni1 66.96(14) . .
Ni6 B2 Ni1 66.96(14) 4_565 .
Ni2 B2 Ni1 121.4(2) . .
Ni16 B2 Ni1 65.08(13) 4_565 .
Ni16 B2 Ni1 65.08(13) . .
Ni13 B2 Ni1 139.04(9) 1_554 .
Ni13 B2 Ni1 139.04(9) 4_564 .
B1 B3 Ni9 63.19(17) . 4_565
B1 B3 Ni9 63.19(17) . .
Ni9 B3 Ni9 83.92(18) 4_565 .
B1 B3 Ni11 129.47(12) . .
Ni9 B3 Ni11 142.6(3) 4_565 .
Ni9 B3 Ni11 76.22(7) . .
B1 B3 Ni11 129.47(12) . 4_565
Ni9 B3 Ni11 76.22(7) 4_565 4_565
Ni9 B3 Ni11 142.6(3) . 4_565
Ni11 B3 Ni11 101.0(2) . 4_565
B1 B3 Ni2 120.3(3) . .
Ni9 B3 Ni2 137.56(10) 4_565 .
Ni9 B3 Ni2 137.56(10) . .
Ni11 B3 Ni2 72.07(14) . .
Ni11 B3 Ni2 72.07(14) 4_565 .
B1 B3 Ni16 65.23(19) . .
Ni9 B3 Ni16 128.4(3) 4_565 .
Ni9 B3 Ni16 75.67(10) . .
Ni11 B3 Ni16 76.98(7) . .
Ni11 B3 Ni16 141.0(2) 4_565 .
Ni2 B3 Ni16 70.31(14) . .
B1 B3 Ni16 65.23(19) . 4_565
Ni9 B3 Ni16 75.67(10) 4_565 4_565
Ni9 B3 Ni16 128.4(3) . 4_565
Ni11 B3 Ni16 141.0(2) . 4_565
Ni11 B3 Ni16 76.98(7) 4_565 4_565
Ni2 B3 Ni16 70.31(14) . 4_565
Ni16 B3 Ni16 80.94(19) . 4_565
B1 B3 Ni4 115.7(3) . 1_655
Ni9 B3 Ni4 70.32(14) 4_565 1_655
Ni9 B3 Ni4 70.33(14) . 1_655
Ni11 B3 Ni4 73.17(16) . 1_655
Ni11 B3 Ni4 73.17(16) 4_565 1_655
Ni2 B3 Ni4 124.0(3) . 1_655
Ni16 B3 Ni4 138.93(9) . 1_655
Ni16 B3 Ni4 138.93(9) 4_565 1_655
B2 B4 Ni3 123.8(3) 1_556 .
B2 B4 Ni6 62.74(17) 1_556 1_556
Ni3 B4 Ni6 136.93(10) . 1_556
B2 B4 Ni6 62.74(17) 1_556 4_566
Ni3 B4 Ni6 136.93(10) . 4_566
Ni6 B4 Ni6 85.69(18) 1_556 4_566
B2 B4 Ni15 124.14(12) 1_556 .
Ni3 B4 Ni15 73.49(14) . .
Ni6 B4 Ni15 71.06(7) 1_556 .
Ni6 B4 Ni15 143.1(3) 4_566 .
B2 B4 Ni15 124.14(12) 1_556 4_565
Ni3 B4 Ni15 73.49(14) . 4_565
Ni6 B4 Ni15 143.1(3) 1_556 4_565
Ni6 B4 Ni15 71.06(7) 4_566 4_565
Ni15 B4 Ni15 111.6(2) . 4_565
B2 B4 Ni5 115.2(3) 1_556 .
Ni3 B4 Ni5 121.0(2) . .
Ni6 B4 Ni5 71.17(15) 1_556 .
Ni6 B4 Ni5 71.17(15) 4_566 .
Ni15 B4 Ni5 74.36(15) . .
Ni15 B4 Ni5 74.36(15) 4_565 .
B2 B4 Ni13 65.55(19) 1_556 4_565
Ni3 B4 Ni13 72.08(15) . 4_565
Ni6 B4 Ni13 128.0(2) 1_556 4_565
Ni6 B4 Ni13 75.28(9) 4_566 4_565
Ni15 B4 Ni13 141.6(2) . 4_565
Ni15 B4 Ni13 74.03(7) 4_565 4_565
Ni5 B4 Ni13 139.65(10) . 4_565
B2 B4 Ni13 65.55(19) 1_556 .
Ni3 B4 Ni13 72.08(15) . .
Ni6 B4 Ni13 75.28(9) 1_556 .
Ni6 B4 Ni13 128.0(2) 4_566 .
Ni15 B4 Ni13 74.03(7) . .
Ni15 B4 Ni13 141.6(2) 4_565 .
Ni5 B4 Ni13 139.65(10) . .
Ni13 B4 Ni13 79.58(18) 4_565 .
B6 B5 Ni11 133.3(2) 3_656 .
B6 B5 Ni8 67.75(16) 3_656 .
Ni11 B5 Ni8 86.96(15) . .
B6 B5 Ni15 66.71(17) 3_656 3_656
Ni11 B5 Ni15 128.98(17) . 3_656
Ni8 B5 Ni15 134.23(18) . 3_656
B6 B5 Ni13 70.88(17) 3_656 1_554
Ni11 B5 Ni13 145.7(2) . 1_554
Ni8 B5 Ni13 81.82(12) . 1_554
Ni15 B5 Ni13 79.50(13) 3_656 1_554
B6 B5 Ni10 65.97(17) 3_656 3_656
Ni11 B5 Ni10 74.75(12) . 3_656
Ni8 B5 Ni10 87.57(15) . 3_656
Ni15 B5 Ni10 78.25(13) 3_656 3_656
Ni13 B5 Ni10 136.40(18) 1_554 3_656
B6 B5 Ni16 142.0(2) 3_656 .
Ni11 B5 Ni16 80.06(12) . .
Ni8 B5 Ni16 143.42(19) . .
Ni15 B5 Ni16 77.95(13) 3_656 .
Ni13 B5 Ni16 89.95(15) 1_554 .
Ni10 B5 Ni16 120.90(16) 3_656 .
B6 B5 Ni2 128.6(2) 3_656 .
Ni11 B5 Ni2 72.73(12) . .
Ni8 B5 Ni2 71.98(12) . .
Ni15 B5 Ni2 138.4(2) 3_656 .
Ni13 B5 Ni2 73.03(12) 1_554 .
Ni10 B5 Ni2 142.2(2) 3_656 .
Ni16 B5 Ni2 71.52(12) . .
B5 B6 Ni14 128.1(2) 3_656 1_556
B5 B6 Ni8 118.7(2) 3_656 1_456
Ni14 B6 Ni8 75.70(12) 1_556 1_456
B5 B6 Ni5 124.4(2) 3_656 .
Ni14 B6 Ni5 107.09(16) 1_556 .
Ni8 B6 Ni5 77.79(13) 1_456 .
B5 B6 Ni10 63.30(16) 3_656 .
Ni14 B6 Ni10 150.1(2) 1_556 .
Ni8 B6 Ni10 75.10(12) 1_456 .
Ni5 B6 Ni10 72.82(11) . .
B5 B6 Ni15 62.20(16) 3_656 .
Ni14 B6 Ni15 134.14(19) 1_556 .
Ni8 B6 Ni15 144.87(18) 1_456 .
Ni5 B6 Ni15 75.45(12) . .
Ni10 B6 Ni15 75.54(11) . .
B5 B6 Ni8 61.57(16) 3_656 3_656
Ni14 B6 Ni8 80.96(12) 1_556 3_656
Ni8 B6 Ni8 71.40(12) 1_456 3_656
Ni5 B6 Ni8 145.14(19) . 3_656
Ni10 B6 Ni8 83.68(13) . 3_656
Ni15 B6 Ni8 123.59(17) . 3_656
B5 B6 Ni6 119.8(2) 3_656 1_556
Ni14 B6 Ni6 68.70(11) 1_556 1_556
Ni8 B6 Ni6 121.50(16) 1_456 1_556
Ni5 B6 Ni6 70.67(11) . 1_556
Ni10 B6 Ni6 134.32(17) . 1_556
Ni15 B6 Ni6 69.50(11) . 1_556
Ni8 B6 Ni6 140.54(17) 3_656 1_556
B5 B6 Ni13 60.17(16) 3_656 3_657
Ni14 B6 Ni13 77.25(12) 1_556 3_657
Ni8 B6 Ni13 139.74(17) 1_456 3_657
Ni5 B6 Ni13 139.22(18) . 3_657
Ni10 B6 Ni13 123.14(16) . 3_657
Ni15 B6 Ni13 73.82(12) . 3_657
Ni8 B6 Ni13 75.36(11) 3_656 3_657
Ni6 B6 Ni13 73.84(11) 1_556 3_657
B9 B7 Ni15 119.5(2) 3_656 .
B9 B7 Ni13 142.1(3) 3_656 .
Ni15 B7 Ni13 79.85(13) . .
B9 B7 Ni3 137.2(2) 3_656 .
Ni15 B7 Ni3 75.86(13) . .
Ni13 B7 Ni3 76.43(12) . .
B9 B7 Ni6 67.94(17) 3_656 3_656
Ni15 B7 Ni6 89.72(14) . 3_656
Ni13 B7 Ni6 80.85(12) . 3_656
Ni3 B7 Ni6 154.84(18) . 3_656
B9 B7 Ni9 68.35(17) 3_656 .
Ni15 B7 Ni9 139.28(19) . .
Ni13 B7 Ni9 119.85(18) . .
Ni3 B7 Ni9 75.33(12) . .
Ni6 B7 Ni9 126.41(18) 3_656 .
B9 B7 Ni12 72.38(18) 3_656 .
Ni15 B7 Ni12 75.04(13) . .
Ni13 B7 Ni12 145.23(19) . .
Ni3 B7 Ni12 74.41(12) . .
Ni6 B7 Ni12 122.15(17) 3_656 .
Ni9 B7 Ni12 69.91(11) . .
B9 B7 Ni14 69.56(18) 3_656 3_656
Ni15 B7 Ni14 152.20(18) . 3_656
Ni13 B7 Ni14 79.55(13) . 3_656
Ni3 B7 Ni14 116.74(17) . 3_656
Ni6 B7 Ni14 68.72(11) 3_656 3_656
Ni9 B7 Ni14 68.06(12) . 3_656
Ni12 B7 Ni14 130.98(17) . 3_656
B8 B8 Ni11 64.03(18) 3_556 1_455
B8 B8 Ni9 120.9(3) 3_556 3_656
Ni11 B8 Ni9 140.06(19) 1_455 3_656
B8 B8 Ni7 62.68(19) 3_556 3_556
Ni11 B8 Ni7 81.03(13) 1_455 3_556
Ni9 B8 Ni7 138.34(18) 3_656 3_556
B8 B8 Ni4 122.7(3) 3_556 3_556
Ni11 B8 Ni4 142.63(19) 1_455 3_556
Ni9 B8 Ni4 72.27(12) 3_656 3_556
Ni7 B8 Ni4 73.34(12) 3_556 3_556
B8 B8 Ni10 125.9(3) 3_556 3_556
Ni11 B8 Ni10 73.43(12) 1_455 3_556
Ni9 B8 Ni10 113.19(16) 3_656 3_556
Ni7 B8 Ni10 79.55(13) 3_556 3_556
Ni4 B8 Ni10 75.50(12) 3_556 3_556
B8 B8 Ni7 61.50(18) 3_556 .
Ni11 B8 Ni7 75.31(12) 1_455 .
Ni9 B8 Ni7 74.85(13) 3_656 .
Ni7 B8 Ni7 124.18(17) 3_556 .
Ni4 B8 Ni7 141.91(19) 3_556 .
Ni10 B8 Ni7 136.46(17) 3_556 .
B8 B8 Ni11 60.29(17) 3_556 3_656
Ni11 B8 Ni11 124.32(17) 1_455 3_656
Ni9 B8 Ni11 74.36(12) 3_656 3_656
Ni7 B8 Ni11 74.28(12) 3_556 3_656
Ni4 B8 Ni11 74.28(11) 3_556 3_656
Ni10 B8 Ni11 144.48(18) 3_556 3_656
Ni7 B8 Ni11 78.85(12) . 3_656
B8 B8 Ni14 126.3(3) 3_556 .
Ni11 B8 Ni14 78.10(12) 1_455 .
Ni9 B8 Ni14 68.34(11) 3_656 .
Ni7 B8 Ni14 147.76(18) 3_556 .
Ni4 B8 Ni14 110.63(15) 3_556 .
Ni10 B8 Ni14 71.11(11) 3_556 .
Ni7 B8 Ni14 73.39(12) . .
Ni11 B8 Ni14 137.96(19) 3_656 .
B7 B9 Ni12 132.1(2) 3_656 .
B7 B9 Ni7 130.6(2) 3_656 .
Ni12 B9 Ni7 77.28(12) . .
B7 B9 Ni1 139.3(2) 3_656 .
Ni12 B9 Ni1 76.21(12) . .
Ni7 B9 Ni1 77.28(13) . .
B7 B9 Ni6 64.89(17) 3_656 .
Ni12 B9 Ni6 140.57(19) . .
Ni7 B9 Ni6 121.37(18) . .
Ni1 B9 Ni6 75.24(12) . .
B7 B9 Ni9 65.12(17) 3_656 3_656
Ni12 B9 Ni9 96.37(15) . 3_656
Ni7 B9 Ni9 74.12(12) . 3_656
Ni1 B9 Ni9 151.38(19) . 3_656
Ni6 B9 Ni9 121.30(17) . 3_656
B7 B9 Ni16 86.3(2) 3_656 .
Ni12 B9 Ni16 76.16(12) . .
Ni7 B9 Ni16 143.13(18) . .
Ni1 B9 Ni16 71.89(12) . .
Ni6 B9 Ni16 69.47(11) . .
Ni9 B9 Ni16 133.90(18) 3_656 .
B7 B9 Ni14 65.38(18) 3_656 .
Ni12 B9 Ni14 148.95(19) . .
Ni7 B9 Ni14 73.42(12) . .
Ni1 B9 Ni14 106.63(16) . .
Ni6 B9 Ni14 66.64(10) . .
Ni9 B9 Ni14 65.98(11) 3_656 .
Ni16 B9 Ni14 134.65(17) . .
B7 B9 Ni12 62.79(17) 3_656 3_656
Ni12 B9 Ni12 69.36(11) . 3_656
Ni7 B9 Ni12 123.56(17) . 3_656
Ni1 B9 Ni12 132.38(18) . 3_656
Ni6 B9 Ni12 113.24(16) . 3_656
Ni9 B9 Ni12 66.20(10) 3_656 3_656
Ni16 B9 Ni12 68.71(11) . 3_656
Ni14 B9 Ni12 119.92(16) . 3_656

loop_
_geom_bond_atom_site_label_1
_geom_bond_atom_site_label_2
_geom_bond_distance
_geom_bond_site_symmetry_2
Ga1 Ni10 2.4241(6) 4_565
Ga1 Ni10 2.4241(6) .
Ga1 Ni12 2.4653(6) .
Ga1 Ni12 2.4653(6) 4_565
Ga1 Ni7 2.4708(6) .
Ga1 Ni7 2.4708(6) 4_565
Ga1 Ni15 2.5440(5) 4_565
Ga1 Ni15 2.5440(5) .
Ga1 Ni3 2.6386(8) .
Ga1 Ni4 2.7755(8) .
Ga1 Ni1 2.7960(8) .
Ga1 Ni5 2.7960(8) .
Ga2 Ni8 2.5106(6) 4_566
Ga2 Ni8 2.5106(6) 1_556
Ga2 Ni4 2.5638(8) 1_655
Ga2 Ni10 2.5957(6) 4_665
Ga2 Ni10 2.5957(6) 1_655
Ga2 Ni3 2.6067(8) .
Ga2 Ni13 2.6313(6) .
Ga2 Ni13 2.6313(6) 4_565
Ga2 Ni14 2.7909(4) 3_656
Ga2 Ni14 2.7909(4) 2_656
Ga2 Ni9 2.8373(6) .
Ga2 Ni9 2.8373(6) 4_565
Ga3 Ni11 2.5155(6) 1_455
Ga3 Ni11 2.5155(6) 4_465
Ga3 Ni5 2.5430(8) 1_554
Ga3 Ni1 2.5483(8) .
Ga3 Ni14 2.6841(4) .
Ga3 Ni14 2.6841(4) 4_565
Ga3 Ni8 2.6903(6) 1_455
Ga3 Ni8 2.6903(6) 4_465
Ga3 Ni7 2.7113(6) 4_565
Ga3 Ni7 2.7113(6) .
Ga3 Ni2 2.7986(8) 1_455
Ni1 B9 2.079(4) .
Ni1 B9 2.079(4) 4_565
Ni1 B1 2.112(5) .
Ni1 Ni16 2.5404(7) 4_565
Ni1 Ni16 2.5404(7) .
Ni1 Ni12 2.5473(6) 4_565
Ni1 Ni12 2.5473(6) .
Ni1 B2 2.560(5) .
Ni1 Ni6 2.5828(6) .
Ni1 Ni6 2.5828(6) 4_565
Ni1 Ni7 2.5840(6) .
Ni2 B2 2.067(5) .
Ni2 B3 2.107(5) .
Ni2 B5 2.127(4) .
Ni2 B5 2.127(4) 4_565
Ni2 Ni11 2.4625(6) 4_565
Ni2 Ni11 2.4625(6) .
Ni2 Ni8 2.4629(6) .
Ni2 Ni8 2.4629(6) 4_565
Ni2 Ni16 2.4710(6) 4_565
Ni2 Ni16 2.4710(6) .
Ni2 Ni13 2.5082(6) 1_554
Ni2 Ni13 2.5082(6) 4_564
Ni3 B7 2.062(3) .
Ni3 B7 2.062(4) 4_565
Ni3 B4 2.087(5) .
Ni3 B1 2.268(5) .
Ni3 Ni15 2.5294(6) .
Ni3 Ni15 2.5294(6) 4_565
Ni3 Ni12 2.5462(6) .
Ni3 Ni12 2.5462(6) 4_565
Ni3 Ni13 2.5481(6) 4_565
Ni3 Ni13 2.5481(6) .
Ni3 Ni9 2.5609(6) .
Ni3 Ni9 2.5609(6) 4_565
Ni4 B8 2.108(3) 3_556
Ni4 B8 2.108(3) 2_556
Ni4 B3 2.225(5) 1_455
Ni4 Ni9 2.4768(7) 1_455
Ni4 Ni9 2.4768(7) 4_465
Ni4 Ni7 2.5090(6) 4_565
Ni4 Ni7 2.5090(6) .
Ni4 Ga2 2.5637(8) 1_455
Ni4 Ni11 2.5678(6) 1_455
Ni4 Ni11 2.5678(6) 4_465
Ni4 Ni10 2.5835(6) 4_565
Ni4 Ni10 2.5835(6) .
Ni5 B6 2.139(4) .
Ni5 B6 2.139(4) 4_565
Ni5 B4 2.194(6) .
Ni5 Ni6 2.5198(7) 4_566
Ni5 Ni6 2.5198(7) 1_556
Ni5 Ni10 2.5414(6) .
Ni5 Ni10 2.5414(6) 4_565
Ni5 Ga3 2.5430(8) 1_556
Ni5 Ni15 2.6201(6) .
Ni5 Ni15 2.6201(6) 4_565
Ni5 Ni8 2.6590(7) 1_456
Ni5 Ni8 2.6590(7) 4_466
Ni6 B2 2.060(4) .
Ni6 B7 2.102(3) 3_656
Ni6 B4 2.135(4) 1_554
Ni6 B9 2.152(4) .
Ni6 B6 2.216(4) 1_554
Ni6 Ni14 2.4218(6) .
Ni6 Ni15 2.4851(6) 1_554
Ni6 Ni16 2.5051(6) .
Ni6 Ni5 2.5198(7) 1_554
Ni6 Ni13 2.6729(6) 1_554
Ni6 Ni13 2.6977(6) 3_656
Ni7 B9 2.059(4) .
Ni7 B8 2.093(4) 3_556
Ni7 B8 2.116(4) .
Ni7 Ni9 2.5571(6) 3_656
Ni7 Ni11 2.5584(6) 1_455
Ni7 Ni12 2.5653(6) .
Ni7 Ni14 2.5832(6) .
Ni7 Ni10 2.6900(6) .
Ni7 Ni11 2.7056(6) 3_656
Ni8 B5 2.064(4) .
Ni8 B6 2.095(4) 1_654
Ni8 B6 2.172(4) 3_656
Ni8 Ni8 2.4907(8) 3_755
Ni8 Ga2 2.5106(6) 1_554
Ni8 Ni14 2.5561(6) 1_655
Ni8 Ni10 2.5825(6) 1_654
Ni8 Ni5 2.6590(7) 1_654
Ni8 Ga3 2.6903(6) 1_655
Ni8 Ni13 2.7192(6) 1_554
Ni8 Ni14 2.7555(6) 3_655
Ni9 B3 2.070(4) .
Ni9 B1 2.080(4) .
Ni9 B8 2.092(4) 3_656
Ni9 B7 2.129(4) .
Ni9 B9 2.181(4) 3_656
Ni9 Ni14 2.4156(6) 3_656
Ni9 Ni12 2.4501(6) .
Ni9 Ni4 2.4768(7) 1_655
Ni9 Ni7 2.5571(6) 3_656
Ni9 Ni11 2.5606(6) .
Ni9 Ni16 2.6107(6) .
Ni10 B5 2.095(4) 3_656
Ni10 B8 2.112(3) 3_556
Ni10 B6 2.142(4) .
Ni10 Ni11 2.5011(6) 3_656
Ni10 Ni14 2.5115(6) 3_556
Ni10 Ni8 2.5825(6) 1_456
Ni10 Ga2 2.5957(6) 1_455
Ni10 Ni15 2.6245(6) .
Ni11 B5 2.024(4) .
Ni11 B8 2.072(4) 1_655
Ni11 B3 2.079(3) .
Ni11 B8 2.144(3) 3_656
Ni11 Ni10 2.5011(6) 3_656
Ni11 Ga3 2.5155(6) 1_655
Ni11 Ni7 2.5584(6) 1_655
Ni11 Ni4 2.5678(6) 1_655
Ni11 Ni16 2.6540(6) .
Ni11 Ni14 2.6966(6) 1_655
Ni12 B9 2.049(4) .
Ni12 B1 2.069(3) .
Ni12 B7 2.148(4) .
Ni12 B9 2.302(4) 3_656
Ni12 Ni12 2.4841(8) 3_656
Ni12 Ni15 2.5596(6) .
Ni12 Ni16 2.5649(6) 3_656
Ni13 B7 2.058(3) .
Ni13 B5 2.088(4) 1_556
Ni13 B2 2.209(4) 1_556
Ni13 B4 2.239(4) .
Ni13 B6 2.275(4) 3_657
Ni13 Ni2 2.5082(6) 1_556
Ni13 Ni15 2.6383(6) .
Ni13 Ni15 2.6551(6) 3_657
Ni13 Ni6 2.6729(6) 1_556
Ni13 Ni6 2.6977(6) 3_656
Ni14 B6 2.071(3) 1_554
Ni14 B7 2.187(4) 3_656
Ni14 B8 2.205(4) .
Ni14 B9 2.254(4) .
Ni14 Ni9 2.4156(6) 3_656
Ni14 Ni10 2.5115(6) 3_556
Ni14 Ni8 2.5561(6) 1_455
Ni14 Ni11 2.6966(6) 1_455
Ni14 Ni13 2.7173(6) 3_656
Ni15 B7 2.053(4) .
Ni15 B5 2.064(4) 3_656
Ni15 B4 2.141(3) .
Ni15 B6 2.143(4) .
Ni15 Ni6 2.4851(6) 1_556
Ni15 Ni16 2.6200(6) 3_656
Ni16 B5 2.101(4) .
Ni16 B2 2.109(4) .
Ni16 B3 2.183(4) .
Ni16 B1 2.209(4) .
Ni16 B9 2.243(4) .
Ni16 Ni12 2.5649(6) 3_656
Ni16 Ni15 2.6200(6) 3_656
B1 B3 1.889(8) .
B1 Ni12 2.069(3) 4_565
B1 Ni9 2.080(4) 4_565
B1 Ni16 2.209(4) 4_565
B2 B4 1.779(7) 1_554
B2 Ni6 2.060(4) 4_565
B2 Ni16 2.109(4) 4_565
B2 Ni13 2.209(4) 1_554
B2 Ni13 2.209(4) 4_564
B3 Ni9 2.070(4) 4_565
B3 Ni11 2.079(3) 4_565
B3 Ni16 2.183(4) 4_565
B3 Ni4 2.225(5) 1_655
B4 B2 1.779(7) 1_556
B4 Ni6 2.135(4) 1_556
B4 Ni6 2.135(4) 4_566
B4 Ni15 2.141(3) 4_565
B4 Ni13 2.239(4) 4_565
B5 B6 1.815(5) 3_656
B5 Ni15 2.064(4) 3_656
B5 Ni13 2.088(4) 1_554
B5 Ni10 2.095(4) 3_656
B6 B5 1.815(5) 3_656
B6 Ni14 2.071(3) 1_556
B6 Ni8 2.095(4) 1_456
B6 Ni8 2.172(4) 3_656
B6 Ni6 2.216(4) 1_556
B6 Ni13 2.275(4) 3_657
B7 B9 1.703(5) 3_656
B7 Ni6 2.102(3) 3_656
B7 Ni14 2.187(4) 3_656
B8 B8 1.970(7) 3_556
B8 Ni11 2.072(4) 1_455
B8 Ni9 2.092(4) 3_656
B8 Ni7 2.093(4) 3_556
B8 Ni4 2.108(3) 3_556
B8 Ni10 2.112(3) 3_556
B8 Ni11 2.144(3) 3_656
B9 B7 1.703(5) 3_656
B9 Ni9 2.181(4) 3_656
B9 Ni12 2.302(4) 3_656
